data_7127863
loop_
_publ_author_name
'Tong, Hui-Ying'
'Liang, Jun'
'Wu, Qiu-Jin'
'Zou, Yu-Huang'
'Huang, Yuan-Biao'
'Cao, Rong'

_publ_section_title
;
 Soluble imidazolium-functionalized coordination cages for efficient
 homogeneous catalysis of CO<sub>2</sub> cycloaddition reactions.
;
_journal_issue 17
_journal_name_full 'Chemical communications (Cambridge, England)'
_journal_page_first 2140
_journal_page_last 2143
_journal_paper_doi 10.1039/d0cc08098e
_journal_volume 57
_journal_year 2021
_chemical_formula_moiety 'C390 H343.329 N24 Ni24 O126 S24, 2.274(I)'
_chemical_formula_sum 'C390 H343.33 I2.28 N24 Ni24 O126 S24'
_chemical_formula_weight 9849.37
_space_group_crystal_system tetragonal
_space_group_IT_number 87
_space_group_name_Hall '-I 4'
_space_group_name_H-M_alt 'I 4/m'
_atom_sites_solution_hydrogens geom
_atom_sites_solution_primary dual
_audit_creation_date 2020-12-18
_audit_creation_method
;
Olex2 1.3
(compiled Nov 21 2019 18:26:39 for OlexSys, GUI svn.r6003)
;
_audit_update_record
;
2021-01-13 deposited with the CCDC.	2021-01-25 downloaded from the CCDC.
;
_cell_angle_alpha 90
_cell_angle_beta 90
_cell_angle_gamma 90
_cell_formula_units_Z 2
_cell_length_a 29.1997(5)
_cell_length_b 29.1997(5)
_cell_length_c 40.4454(12)
_cell_measurement_reflns_used 12865
_cell_measurement_temperature 293
_cell_measurement_theta_max 48.916
_cell_measurement_theta_min 1.86
_cell_volume 34484.7(13)
_computing_molecular_graphics 'Olex2 1.3 (Dolomanov et al., 2009)'
_computing_publication_material 'Olex2 1.3 (Dolomanov et al., 2009)'
_computing_structure_refinement 'SHELXL 2018/3 (Sheldrick, 2015)'
_computing_structure_solution 'SHELXT  (Sheldrick, 2015)'
_diffrn_ambient_temperature 293
_diffrn_measured_fraction_theta_full 0.983
_diffrn_measured_fraction_theta_max 0.983
_diffrn_measurement_device_type 'ROD, Synergy Custom system, HyPix'
_diffrn_radiation_type GaK\a
_diffrn_radiation_wavelength 1.3405
_diffrn_reflns_av_R_equivalents 0.0753
_diffrn_reflns_av_unetI/netI 0.0497
_diffrn_reflns_Laue_measured_fraction_full 0.983
_diffrn_reflns_Laue_measured_fraction_max 0.983
_diffrn_reflns_limit_h_max 31
_diffrn_reflns_limit_h_min -31
_diffrn_reflns_limit_k_max 31
_diffrn_reflns_limit_k_min -31
_diffrn_reflns_limit_l_max 43
_diffrn_reflns_limit_l_min -45
_diffrn_reflns_number 69306
_diffrn_reflns_point_group_measured_fraction_full 0.983
_diffrn_reflns_point_group_measured_fraction_max 0.983
_diffrn_reflns_theta_full 48.916
_diffrn_reflns_theta_max 48.916
_diffrn_reflns_theta_min 1.860
_exptl_absorpt_coefficient_mu 4.833
_exptl_absorpt_correction_T_max 0.437
_exptl_absorpt_correction_T_min 0.380
_exptl_absorpt_correction_type multi-scan
_exptl_crystal_colour 'clear light yellow'
_exptl_crystal_colour_lustre clear
_exptl_crystal_colour_modifier light
_exptl_crystal_colour_primary yellow
_exptl_crystal_density_diffrn 0.949
_exptl_crystal_description octahedral
_exptl_crystal_F_000 10072
_exptl_crystal_size_max 0.2
_exptl_crystal_size_mid 0.2
_exptl_crystal_size_min 0.2
_refine_diff_density_max 1.206
_refine_diff_density_min -2.178
_refine_diff_density_rms 0.132
_refine_ls_extinction_coef 0.000079(18)
_refine_ls_extinction_expression Fc^*^=kFc[1+0.001xFc^2^\l^3^/sin(2\q)]^-1/4^
_refine_ls_extinction_method 'SHELXL-2018/3 (Sheldrick 2018)'
_refine_ls_goodness_of_fit_ref 1.325
_refine_ls_hydrogen_treatment constr
_refine_ls_matrix_type full
_refine_ls_number_parameters 1015
_refine_ls_number_reflns 12857
_refine_ls_number_restraints 3589
_refine_ls_restrained_S_all 1.222
_refine_ls_R_factor_all 0.1524
_refine_ls_R_factor_gt 0.1121
_refine_ls_shift/su_max 0.002
_refine_ls_shift/su_mean 0.000
_refine_ls_structure_factor_coef Fsqd
_refine_ls_weighting_details 'w=1/[\s^2^(Fo^2^)+(0.2000P)^2^] where P=(Fo^2^+2Fc^2^)/3'
_refine_ls_weighting_scheme calc
_refine_ls_wR_factor_gt 0.3317
_refine_ls_wR_factor_ref 0.3583
_reflns_Friedel_coverage 0.000
_reflns_number_gt 7693
_reflns_number_total 12857
_reflns_threshold_expression 'I > 2\s(I)'
_cod_data_source_file d0cc08098e2.cif
_cod_data_source_block x_CCDC1
_cod_depositor_comments 'Adding full bibliography for 7127862--7127863.cif.'
_cod_original_cell_volume 34484.7(16)
_cod_database_code 7127863
_shelx_shelxl_version_number 2018/3
_shelx_space_group_comment
;
The symmetry employed for this shelxl refinement is uniquely defined
by the following loop, which should always be used as a source of
symmetry information in preference to the above space-group names.
They are only intended as comments.
;
_shelx_estimated_absorpt_t_max 0.445
_shelx_estimated_absorpt_t_min 0.445
_olex2_refinement_description
;
1. Fixed Uiso
 At 1.2 times of:
  All C(H) groups
 At 1.5 times of:
  All C(H,H,H) groups
2. Restrained distances
 N1-C50 = N2-C49 = C49-C51 = C50-C51 = N1B-C50B = N2B-C49B = C49B-C51B = C50B-
 C51B = N1C-C50C = N2C-C49C = C49C-C51C = C50C-C51C = N1D-C50D = N2D-C49D =
 C49D-C51D = C50D-C51D = N4-C53 = N3-C54 = N4B-C53B = N3B-C54B = C53-C55 = C54-
 C55 = C53B-C55B = C54B-C55B
 2.3 with sigma of 0.02
 C37-N1 = C38-N1B = C40-N1C = C41-N1D = N2-C52 = N2B-C52B = N2C-C52C = N2D-C52D
 1.45 with sigma of 0.02
 N1-C49 = N2-C50 = N1-C51 = N2-C51 = N1B-C49B = N2B-C50B = N1B-C51B = N2B-C51B
 = N1C-C49C = N2C-C50C = N1C-C51C = N2C-C51C = N1D-C49D = N2D-C50D = N1D-C51D =
 N2D-C51D
 1.42 with sigma of 0.01
 C49-C50 = C49B-C50B = C49C-C50C = C49D-C50D
 1.39 with sigma of 0.01
 C7-C8 = C7-C9 = C7-C10
 1.55 with sigma of 0.02
 C7-C8 = C7-C9 = C7-C10 = C7B-C8B = C7B-C9B = C7B-C10B = C7-C4 = C4-C7B = C15-
 C16 = C15-C17 = C15-C16B = C15-C17B = C28-C31 = C31-C32 = C31-C33 = C31-C34 =
 C31-C32B = C31-C33B = C31-C34B
 1.55 with sigma of 0.02
 N3-C53 = N4-C54 = N3-C55 = N4-C55 = N3B-C53B = N3B-C55B = N4B-C54B = N4B-C55B
 1.42 with sigma of 0.01
 C53-C54 = C53B-C54B
 1.39 with sigma of 0.01
 N4-C56 = N4B-C56B = C45-N3 = C46-N3B
 1.45 with sigma of 0.02
 C45-C53 \\sim C45-C55
 with sigma of 0.02
 C52-C50 \\sim C52-C51 \\sim C52B-C50B \\sim C52B-C51B \\sim C52C-C51C \\sim
C52C-C50C \\sim C52D-C50D
 \\sim C52D-C51D
 with sigma of 0.02
 C56-C54 \\sim C56-C55 \\sim C56B-C55B \\sim C56B-C54B
 with sigma of 0.01
 C8-C9 \\sim C8-C10 \\sim C9-C10
 with sigma of 0.01
 C8-C9 \\sim C8-C10 \\sim C9-C10 \\sim C8B-C9B \\sim C8B-C10B \\sim C8B-C10B
\\sim C16-C17 \\sim C16B-C17B
 \\sim C32-C33 \\sim C32-C34 \\sim C33-C34 \\sim C32B-C33B \\sim C32B-C34B
\\sim C33B-C34B
 with sigma of 0.01
3. Restrained planarity
 C37, N1, N2, C49, C50, C51, C52
 with sigma of 0.1
 C38, N1B, N2B, C49B, C50B, C51B, C52B
 with sigma of 0.1
 C40, N1C, N2C, C49C, C50C, C51C, C52C
 with sigma of 0.1
 C41, N1D, N2D, C49D, C50D, C51D, C52D
 with sigma of 0.1
 N3, N4, C53, C54, C55, C56
 with sigma of 0.1
 N3B, N4B, C53B, C54B, C55B, C56B
 with sigma of 0.1
4. Uiso/Uaniso restraints and constraints
N1 \\sim N2 \\sim N1B \\sim N2B \\sim N1C \\sim N2C \\sim N1D \\sim N2D \\sim
N3 \\sim N4 \\sim N3B \\sim N4B \\sim C1 \\sim C2 \\sim C3 \\sim C4 \\sim C5
\\sim C6 \\sim C7 \\sim C7B \\sim C8 \\sim C8B \\sim C9 \\sim C9B \\sim C10
\\sim C10B \\sim C11 \\sim C12 \\sim C13 \\sim C14 \\sim C15 \\sim C16 \\sim
C16B \\sim C17 \\sim C17B \\sim C18 \\sim C19 \\sim C20 \\sim C21 \\sim C22
\\sim C23 \\sim C24 \\sim C25 \\sim C26 \\sim C27 \\sim C35 \\sim C36 \\sim C37
\\sim C38 \\sim C39 \\sim C40 \\sim C41 \\sim C42 \\sim C43 \\sim C44 \\sim C45
\\sim C46 \\sim C47 \\sim C48 \\sim C49 \\sim C50 \\sim C51 \\sim C52 \\sim
C49B \\sim C50B \\sim C51B \\sim C52B \\sim C49C \\sim C50C \\sim C51C \\sim
C52C \\sim C49D \\sim C50D \\sim C51D \\sim C52D \\sim C28 \\sim C29 \\sim C30
\\sim C31 \\sim C32 \\sim C33 \\sim C34 \\sim C32B \\sim C33B \\sim C34B \\sim
C53 \\sim C54 \\sim C55 \\sim C56 \\sim C55B \\sim C53B \\sim C54B \\sim C56B
\\sim O1 \\sim O2 \\sim O3 \\sim O4 \\sim O5 \\sim O6 \\sim O7 \\sim O8 \\sim
O9 \\sim O10 \\sim O11 \\sim O12 \\sim O13 \\sim O14 \\sim O15 \\sim O16 \\sim
O17 \\sim O18: within 3.8A with sigma of 0.02 and sigma for terminal atoms of
0.04 within 3.8A
5. Others
 Sof(C7B)=Sof(C8B)=Sof(H8BA)=Sof(H8BB)=Sof(H8BC)=Sof(C9B)=Sof(H9BA)=Sof(H9BB)=
 Sof(H9BC)=Sof(C10B)=Sof(H10D)=Sof(H10E)=Sof(H10F)=Sof(C16B)=Sof(C32B)=
 Sof(H32D)=Sof(H32E)=Sof(H32F)=Sof(C33B)=Sof(H33D)=Sof(H33E)=Sof(H33F)=
 Sof(C34B)=Sof(H34D)=Sof(H34E)=Sof(H34F)=1-FVAR(1)
 Sof(C17B)=Sof(H17D)=Sof(H17E)=Sof(H17F)=0.5*(1-FVAR(2))
 Sof(C17)=Sof(H17A)=Sof(H17B)=Sof(H17C)=0.5*FVAR(2)
 Sof(C7)=Sof(C8)=Sof(H8A)=Sof(H8B)=Sof(H8C)=Sof(C9)=Sof(H9A)=Sof(H9B)=Sof(H9C)=
 Sof(C10)=Sof(H10A)=Sof(H10B)=Sof(H10C)=Sof(C16)=Sof(H16A)=Sof(H16B)=Sof(H16C)=
 Sof(C32)=Sof(H32A)=Sof(H32B)=Sof(H32C)=Sof(C33)=Sof(H33A)=Sof(H33B)=Sof(H33C)=
 Sof(C34)=Sof(H34A)=Sof(H34B)=Sof(H34C)=FVAR(1)
 Fixed Sof: H24A(0.5) H24B(0.5) H24C(0.5) N1(0.25) N2(0.25) C49(0.25)
 H49(0.25) C50(0.25) H50(0.25) C51(0.25) H51(0.25) N1B(0.25) N2B(0.25)
 C49B(0.25) H49B(0.25) C50B(0.25) H50B(0.25) C51B(0.25) H51B(0.25) C52B(0.25)
 H52D(0.25) H52E(0.25) H52F(0.25) N1C(0.25) N2C(0.25) C49C(0.25) H49C(0.25)
 C50C(0.25) H50C(0.25) C51C(0.25) H51C(0.25) C52C(0.25) H52G(0.25) H52H(0.25)
 H52I(0.25) N1D(0.25) N2D(0.25) C49D(0.25) H49D(0.25) C50D(0.25) H50D(0.25)
 C51D(0.25) H51D(0.25) C52D(0.25) H52J(0.25) H52K(0.25) H52L(0.25) N3(0.25)
 N4(0.25) C53(0.25) H53(0.25) C54(0.25) H54(0.25) C55(0.25) H55(0.25) C56(0.25)
 H56A(0.25) H56B(0.25) H56C(0.25) N3B(0.25) N4B(0.25) C55B(0.25) H55B(0.25)
 C53B(0.25) H53B(0.25) C54B(0.25) H54B(0.25) C56B(0.25) H56D(0.25) H56E(0.25)
 H56F(0.25)
6.a Me refined with riding coordinates:
 C8(H8A,H8B,H8C), C8B(H8BA,H8BB,H8BC), C9(H9A,H9B,H9C), C9B(H9BA,H9BB,H9BC),
 C10(H10A,H10B,H10C), C10B(H10D,H10E,H10F), C16(H16A,H16B,H16C), C17(H17A,H17B,
 H17C), C17B(H17D,H17E,H17F), C23(H23A,H23B,H23C), C24(H24A,H24B,H24C),
 C52(H52A,H52B,H52C), C52B(H52D,H52E,H52F), C52C(H52G,H52H,H52I), C52D(H52J,
 H52K,H52L), C32(H32A,H32B,H32C), C33(H33A,H33B,H33C), C34(H34A,H34B,H34C),
 C32B(H32D,H32E,H32F), C33B(H33D,H33E,H33F), C34B(H34D,H34E,H34F), C56(H56A,
 H56B,H56C), C56B(H56D,H56E,H56F)
6.b Aromatic/amide H refined with riding coordinates:
 C3(H3), C5(H5), C13(H13), C20(H20), C27(H27), C49(H49), C50(H50), C51(H51),
 C49B(H49B), C50B(H50B), C51B(H51B), C49C(H49C), C50C(H50C), C51C(H51C),
 C49D(H49D), C50D(H50D), C51D(H51D), C29(H29), C53(H53), C54(H54), C55(H55),
 C55B(H55B), C53B(H53B), C54B(H54B)
;
_olex2_submission_special_instructions 'No special instructions were received'

loop_
_space_group_symop_operation_xyz
'x, y, z'
'-x, -y, z'
'-y, x, z'
'y, -x, z'
'x+1/2, y+1/2, z+1/2'
'-x+1/2, -y+1/2, z+1/2'
'-y+1/2, x+1/2, z+1/2'
'y+1/2, -x+1/2, z+1/2'
'-x, -y, -z'
'x, y, -z'
'y, -x, -z'
'-y, x, -z'
'-x+1/2, -y+1/2, -z+1/2'
'x+1/2, y+1/2, -z+1/2'
'y+1/2, -x+1/2, -z+1/2'
'-y+1/2, x+1/2, -z+1/2'

loop_
_atom_site_label
_atom_site_type_symbol
_atom_site_fract_x
_atom_site_fract_y
_atom_site_fract_z
_atom_site_U_iso_or_equiv
_atom_site_adp_type
_atom_site_occupancy
_atom_site_site_symmetry_order
_atom_site_calc_flag
_atom_site_refinement_flags_posn
_atom_site_refinement_flags_adp
_atom_site_refinement_flags_occupancy
_atom_site_disorder_assembly
_atom_site_disorder_group
Ni1 Ni 0.57992(4) 0.19277(4) 0.53676(3) 0.0764(4) Uani 1 1 d . . . . .
Ni2 Ni 0.67365(4) 0.23202(4) 0.53673(3) 0.0804(4) Uani 1 1 d . . . . .
Ni3 Ni 0.47588(4) 0.43217(4) 0.72559(3) 0.0757(4) Uani 1 1 d . . . . .
S1 S 0.74659(7) 0.17304(8) 0.56946(5) 0.0832(7) Uani 1 1 d . . . . .
S2 S 0.57128(7) 0.09934(8) 0.56939(5) 0.0821(6) Uani 1 1 d . . . . .
S3 S 0.62793(7) 0.45625(7) 0.78558(6) 0.0813(6) Uani 1 1 d . . . . .
O1 O 0.64504(17) 0.16977(17) 0.54830(14) 0.0748(13) Uani 1 1 d . U . . .
O2 O 0.72890(18) 0.21948(19) 0.56672(14) 0.0875(15) Uani 1 1 d . U . . .
O3 O 0.78520(18) 0.1666(2) 0.59074(13) 0.0930(17) Uani 1 1 d . U . . .
O4 O 0.7093(2) 0.2018(2) 0.500000 0.0801(18) Uani 1 2 d S TU P . .
O5 O 0.54989(18) 0.14392(18) 0.56642(13) 0.0836(14) Uani 1 1 d . U . . .
O6 O 0.54850(19) 0.0672(2) 0.58983(15) 0.0947(17) Uani 1 1 d . U . . .
O7 O 0.5767(2) 0.1466(2) 0.500000 0.0747(18) Uani 1 2 d S TU P . .
O8 O 0.53010(17) 0.43615(18) 0.75674(12) 0.0781(13) Uani 1 1 d . U . . .
O9 O 0.62711(18) 0.45623(18) 0.74979(12) 0.0791(14) Uani 1 1 d . U . . .
O10 O 0.67033(18) 0.44166(18) 0.79974(14) 0.0883(16) Uani 1 1 d . U . . .
O11 O 0.5762(2) 0.2360(2) 0.57479(15) 0.0971(16) Uani 1 1 d . U . . .
O12 O 0.6463(2) 0.26451(19) 0.57466(15) 0.0947(15) Uani 1 1 d . U . . .
O13 O 0.5089(2) 0.3926(2) 0.69398(14) 0.0948(16) Uani 1 1 d . U . . .
O14 O 0.5787(2) 0.4234(2) 0.69441(14) 0.0887(15) Uani 1 1 d . U . . .
O15 O 0.7005(2) 0.2936(2) 0.52771(17) 0.1012(17) Uani 1 1 d . U . . .
O16 O 0.7839(2) 0.51665(18) 0.52757(15) 0.0900(16) Uani 1 1 d . U . . .
O17 O 0.500000 0.500000 0.7112(2) 0.081(3) Uani 1 4 d S TU P . .
O18 O 0.6194(3) 0.2332(3) 0.500000 0.086(2) Uani 1 2 d S TU P . .
C1 C 0.6577(3) 0.1397(3) 0.5716(2) 0.0762(18) Uani 1 1 d . U . . .
C2 C 0.7024(3) 0.1383(3) 0.5838(2) 0.0820(19) Uani 1 1 d . U . . .
C3 C 0.7149(3) 0.1059(3) 0.6085(2) 0.093(2) Uani 1 1 d . U . . .
H3 H 0.745195 0.104869 0.615485 0.112 Uiso 1 1 calc R U . . .
C4 C 0.6840(4) 0.0762(4) 0.6223(2) 0.105(2) Uani 1 1 d D U . . .
C5 C 0.6399(3) 0.0748(3) 0.6096(2) 0.097(2) Uani 1 1 d . U . . .
H5 H 0.618699 0.053652 0.617420 0.117 Uiso 1 1 calc R U . . .
C6 C 0.6277(3) 0.1072(3) 0.5840(2) 0.0828(19) Uani 1 1 d . U . . .
C7 C 0.6936(5) 0.0377(5) 0.6471(4) 0.107(4) Uani 0.555(8) 1 d D U P A 1
C7B C 0.7024(7) 0.0561(7) 0.6552(4) 0.108(4) Uani 0.445(8) 1 d D U P A 2
C8 C 0.6611(6) 0.0466(7) 0.6766(5) 0.130(6) Uani 0.555(8) 1 d D U P A 1
H8A H 0.666458 0.076776 0.685169 0.195 Uiso 0.555(8) 1 calc R U P A 1
H8B H 0.629942 0.044078 0.669355 0.195 Uiso 0.555(8) 1 calc R U P A 1
H8C H 0.666893 0.024380 0.693613 0.195 Uiso 0.555(8) 1 calc R U P A 1
C8B C 0.6631(7) 0.0242(8) 0.6664(7) 0.120(6) Uani 0.445(8) 1 d D U P A 2
H8BA H 0.654519 0.004505 0.648458 0.180 Uiso 0.445(8) 1 calc R U P A 2
H8BB H 0.673149 0.006024 0.684794 0.180 Uiso 0.445(8) 1 calc R U P A 2
H8BC H 0.637218 0.042374 0.672930 0.180 Uiso 0.445(8) 1 calc R U P A 2
C9 C 0.6852(6) -0.0101(5) 0.6335(4) 0.141(5) Uani 0.555(8) 1 d D U P A 1
H9A H 0.654180 -0.012519 0.625877 0.212 Uiso 0.555(8) 1 calc R U P A 1
H9B H 0.705757 -0.015769 0.615374 0.212 Uiso 0.555(8) 1 calc R U P A 1
H9C H 0.690517 -0.032343 0.650561 0.212 Uiso 0.555(8) 1 calc R U P A 1
C9B C 0.7424(7) 0.0251(9) 0.6432(6) 0.116(6) Uani 0.445(8) 1 d D U P A 2
H9BA H 0.731875 0.005945 0.625490 0.174 Uiso 0.445(8) 1 calc R U P A 2
H9BB H 0.767107 0.043998 0.635522 0.174 Uiso 0.445(8) 1 calc R U P A 2
H9BC H 0.752798 0.006393 0.661184 0.174 Uiso 0.445(8) 1 calc R U P A 2
C10 C 0.7431(5) 0.0419(7) 0.6593(4) 0.110(5) Uani 0.555(8) 1 d D U P A 1
H10A H 0.748126 0.072153 0.667871 0.164 Uiso 0.555(8) 1 calc R U P A 1
H10B H 0.748485 0.019796 0.676446 0.164 Uiso 0.555(8) 1 calc R U P A 1
H10C H 0.763724 0.036370 0.641259 0.164 Uiso 0.555(8) 1 calc R U P A 1
C10B C 0.7164(8) 0.0874(7) 0.6832(5) 0.127(6) Uani 0.445(8) 1 d D U P A 2
H10D H 0.740798 0.107026 0.675986 0.191 Uiso 0.445(8) 1 calc R U P A 2
H10E H 0.690643 0.105736 0.689783 0.191 Uiso 0.445(8) 1 calc R U P A 2
H10F H 0.726574 0.069386 0.701647 0.191 Uiso 0.445(8) 1 calc R U P A 2
C11 C 0.5757(3) 0.0756(3) 0.5291(2) 0.0758(19) Uani 1 1 d . U . . .
C12 C 0.5771(4) 0.1009(4) 0.500000 0.073(2) Uani 1 2 d S TU P . .
C13 C 0.5768(3) 0.0279(3) 0.5297(2) 0.086(2) Uani 1 1 d . U . . .
H13 H 0.576960 0.012669 0.549901 0.103 Uiso 1 1 calc R U . . .
C14 C 0.5776(4) 0.0021(4) 0.500000 0.089(3) Uani 1 2 d S TU P A .
C15 C 0.5795(4) -0.0494(4) 0.500000 0.097(3) Uani 1 2 d DS TU P . .
C16 C 0.5590(6) -0.0679(6) 0.4671(4) 0.131(6) Uani 0.555(8) 1 d D U P A 1
H16A H 0.560190 -0.100804 0.467066 0.197 Uiso 0.555(8) 1 calc R U P A 1
H16B H 0.527760 -0.058110 0.465038 0.197 Uiso 0.555(8) 1 calc R U P A 1
H16C H 0.576448 -0.056368 0.448752 0.197 Uiso 0.555(8) 1 calc R U P A 1
C16B C 0.6217(6) -0.0741(9) 0.4850(6) 0.114(5) Uani 0.445(8) 1 d D U P A 2
C17 C 0.6313(5) -0.0620(10) 0.500000 0.112(8) Uani 0.555(8) 2 d DS TU P A 1
H17A H 0.634632 -0.094659 0.500000 0.168 Uiso 0.555(8) 2 calc R U P A 1
H17B H 0.645591 -0.049473 0.480620 0.168 Uiso 0.278(4) 1 calc R U P A 1
H17C H 0.645591 -0.049473 0.519380 0.168 Uiso 0.278(4) 1 calc R U P A 1
C17B C 0.5388(6) -0.0803(11) 0.500000 0.141(8) Uani 0.445(8) 2 d DS TU P A 2
H17D H 0.548813 -0.111610 0.500000 0.212 Uiso 0.445(8) 2 calc R U P A 2
H17E H 0.520690 -0.074584 0.519380 0.212 Uiso 0.222(4) 1 calc R U P A 2
H17F H 0.520690 -0.074584 0.480620 0.212 Uiso 0.222(4) 1 calc R U P A 2
C18 C 0.7425(4) 0.1715(4) 0.500000 0.069(2) Uani 1 2 d S TU P . .
C19 C 0.7623(3) 0.1534(3) 0.52971(19) 0.0736(19) Uani 1 1 d . U . . .
C20 C 0.7965(3) 0.1219(3) 0.5290(2) 0.080(2) Uani 1 1 d . U . . .
H20 H 0.808516 0.111436 0.548875 0.096 Uiso 1 1 calc R U . . .
C21 C 0.8139(4) 0.1048(4) 0.500000 0.077(3) Uani 1 2 d S TU P . .
C22 C 0.8561(4) 0.0699(4) 0.500000 0.087(3) Uani 1 2 d S TU P . .
C23 C 0.8529(4) 0.0395(4) 0.4697(2) 0.110(3) Uani 1 1 d . U . . .
H23A H 0.854826 0.057961 0.450098 0.164 Uiso 1 1 calc R U . . .
H23B H 0.877554 0.017774 0.469880 0.164 Uiso 1 1 calc R U . . .
H23C H 0.824166 0.023441 0.469879 0.164 Uiso 1 1 calc R U . . .
C24 C 0.8999(4) 0.0988(5) 0.500000 0.110(4) Uani 1 2 d S TU P . .
H24A H 0.900686 0.117543 0.480503 0.165 Uiso 0.5 1 calc R U P . .
H24B H 0.900373 0.118017 0.519261 0.165 Uiso 0.5 1 calc R U P . .
H24C H 0.926109 0.078957 0.500237 0.165 Uiso 1 2 calc R U P . .
C25 C 0.5402(3) 0.4138(3) 0.7843(2) 0.0748(19) Uani 1 1 d . U . . .
C26 C 0.5120(3) 0.3843(3) 0.7999(2) 0.077(2) Uani 1 1 d . U . . .
C27 C 0.5224(3) 0.3627(3) 0.8297(2) 0.094(2) Uani 1 1 d . U . . .
H27 H 0.501370 0.342634 0.839054 0.113 Uiso 1 1 calc R U . . .
C35 C 0.6063(4) 0.2621(3) 0.5863(3) 0.096(2) Uani 1 1 d . U . . .
C36 C 0.5937(3) 0.2947(3) 0.6130(2) 0.099(2) Uani 1 1 d . U . . .
C37 C 0.6223(4) 0.3273(4) 0.6246(3) 0.113(2) Uani 1 1 d D U . . .
C38 C 0.6097(4) 0.3577(4) 0.6492(3) 0.112(2) Uani 1 1 d D U . . .
C39 C 0.5669(3) 0.3581(3) 0.6621(2) 0.097(2) Uani 1 1 d . U . . .
C40 C 0.5366(4) 0.3253(4) 0.6511(3) 0.112(2) Uani 1 1 d D U . . .
C41 C 0.5495(4) 0.2933(4) 0.6273(3) 0.116(2) Uani 1 1 d D U . . .
C42 C 0.5503(4) 0.3940(3) 0.6854(2) 0.095(2) Uani 1 1 d . U . . .
C43 C 0.7084(5) 0.3103(5) 0.500000 0.109(3) Uani 1 2 d S TU P . .
C44 C 0.7281(5) 0.3601(5) 0.500000 0.119(3) Uani 1 2 d S TU P F .
C45 C 0.7365(4) 0.3812(4) 0.4716(3) 0.133(3) Uani 1 1 d D U . . .
C46 C 0.7541(4) 0.4262(4) 0.4704(3) 0.133(3) Uani 1 1 d D U . . .
C47 C 0.7627(5) 0.4489(5) 0.500000 0.113(3) Uani 1 2 d S TU P G .
C48 C 0.7793(5) 0.4983(5) 0.500000 0.106(3) Uani 1 2 d S TU P . .
N1 N 0.6706(6) 0.3153(8) 0.6256(5) 0.110(3) Uani 0.25 1 d D U P B -1
N2 N 0.7443(6) 0.2928(7) 0.6281(7) 0.111(4) Uani 0.25 1 d D U P B -1
C49 C 0.6982(8) 0.3515(8) 0.6128(9) 0.114(4) Uani 0.25 1 d D U P B -1
H49 H 0.687888 0.380200 0.606165 0.137 Uiso 0.25 1 calc R U P B -1
C50 C 0.7435(7) 0.3360(8) 0.6121(9) 0.118(4) Uani 0.25 1 d D U P B -1
H50 H 0.768392 0.351201 0.602841 0.141 Uiso 0.25 1 calc R U P B -1
C51 C 0.7000(6) 0.2818(9) 0.6395(8) 0.111(3) Uani 0.25 1 d D U P B -1
H51 H 0.691791 0.257557 0.653227 0.133 Uiso 0.25 1 calc R U P B -1
C52 C 0.7851(6) 0.2657(6) 0.6320(5) 0.223(6) Uani 1 1 d D U . B -1
H52A H 0.810478 0.281239 0.621959 0.334 Uiso 1 1 calc R U . B -1
H52B H 0.791132 0.261339 0.655138 0.334 Uiso 1 1 calc R U . B -1
H52C H 0.780797 0.236505 0.621594 0.334 Uiso 1 1 calc R U . B -1
N1B N 0.6491(6) 0.3767(6) 0.6681(6) 0.107(3) Uani 0.25 1 d D U P C -2
N2B N 0.7044(8) 0.3992(9) 0.7058(5) 0.108(4) Uani 0.25 1 d D U P C -2
C49B C 0.6838(10) 0.4028(12) 0.6518(5) 0.111(3) Uani 0.25 1 d D U P C -2
H49B H 0.685075 0.408243 0.629115 0.133 Uiso 0.25 1 calc R U P C -2
C50B C 0.7154(10) 0.4189(11) 0.6748(6) 0.111(5) Uani 0.25 1 d D U P C -2
H50B H 0.739441 0.438957 0.670630 0.133 Uiso 0.25 1 calc R U P C -2
C51B C 0.6656(9) 0.3704(11) 0.7009(6) 0.107(3) Uani 0.25 1 d D U P C -2
H51B H 0.653123 0.350756 0.716632 0.128 Uiso 0.25 1 calc R U P C -2
C52B C 0.7314(11) 0.4016(13) 0.7356(7) 0.107(7) Uani 0.25 1 d D U P C -2
H52D H 0.716132 0.385330 0.752987 0.161 Uiso 0.25 1 calc R U P C -2
H52E H 0.760887 0.388022 0.731666 0.161 Uiso 0.25 1 calc R U P C -2
H52F H 0.735297 0.433056 0.741864 0.161 Uiso 0.25 1 calc R U P C -2
N1C N 0.5003(7) 0.3068(6) 0.6740(5) 0.105(3) Uani 0.25 1 d D U P D -3
N2C N 0.4523(7) 0.2759(9) 0.7134(5) 0.107(5) Uani 0.25 1 d D U P D -3
C49C C 0.4537(9) 0.3124(12) 0.6638(6) 0.108(4) Uani 0.25 1 d D U P D -3
H49C H 0.444275 0.325852 0.644156 0.130 Uiso 0.25 1 calc R U P D -3
C50C C 0.4249(7) 0.2946(12) 0.6879(7) 0.104(5) Uani 0.25 1 d D U P D -3
H50C H 0.393059 0.294927 0.687336 0.124 Uiso 0.25 1 calc R U P D -3
C51C C 0.4989(7) 0.2850(12) 0.7057(6) 0.107(4) Uani 0.25 1 d D U P D -3
H51C H 0.524068 0.277961 0.718906 0.129 Uiso 0.25 1 calc R U P D -3
C52C C 0.4353(11) 0.2577(13) 0.7443(7) 0.111(8) Uani 0.25 1 d D U P D -3
H52G H 0.460597 0.247056 0.757417 0.167 Uiso 0.25 1 calc R U P D -3
H52H H 0.419267 0.281272 0.756084 0.167 Uiso 0.25 1 calc R U P D -3
H52I H 0.414896 0.232665 0.739931 0.167 Uiso 0.25 1 calc R U P D -3
N1D N 0.5297(7) 0.2473(6) 0.6318(6) 0.105(3) Uani 0.25 1 d D U P E -4
N2D N 0.4769(8) 0.1933(7) 0.6151(6) 0.107(4) Uani 0.25 1 d D U P E -4
C49D C 0.5343(10) 0.2076(9) 0.6520(7) 0.110(4) Uani 0.25 1 d D U P E -4
H49D H 0.554819 0.204217 0.669410 0.132 Uiso 0.25 1 calc R U P E -4
C50D C 0.5030(9) 0.1746(7) 0.6412(7) 0.107(5) Uani 0.25 1 d D U P E -4
H50D H 0.499787 0.145259 0.649890 0.128 Uiso 0.25 1 calc R U P E -4
C51D C 0.4938(10) 0.2382(8) 0.6092(7) 0.108(4) Uani 0.25 1 d D U P E -4
H51D H 0.482983 0.258345 0.593147 0.130 Uiso 0.25 1 calc R U P E -4
C52D C 0.4430(11) 0.1704(11) 0.5958(9) 0.122(8) Uani 0.25 1 d D U P E -4
H52J H 0.430674 0.191205 0.579743 0.183 Uiso 0.25 1 calc R U P E -4
H52K H 0.456547 0.144684 0.584785 0.183 Uiso 0.25 1 calc R U P E -4
H52L H 0.418797 0.159923 0.610054 0.183 Uiso 0.25 1 calc R U P E -4
C28 C 0.5633(4) 0.3707(4) 0.8456(2) 0.105(2) Uani 1 1 d D U . . .
C29 C 0.5932(3) 0.3980(3) 0.8305(2) 0.101(2) Uani 1 1 d . U . . .
H29 H 0.621652 0.402187 0.840292 0.122 Uiso 1 1 calc R U . . .
C30 C 0.5843(3) 0.4208(3) 0.8005(2) 0.081(2) Uani 1 1 d . U . . .
C31 C 0.5753(4) 0.3469(4) 0.8784(2) 0.133(3) Uani 1 1 d D U . . .
C32 C 0.5365(5) 0.3239(7) 0.8968(4) 0.119(5) Uani 0.555(8) 1 d D U P A 1
H32A H 0.520262 0.303900 0.882086 0.179 Uiso 0.555(8) 1 calc R U P A 1
H32B H 0.548631 0.306524 0.914938 0.179 Uiso 0.555(8) 1 calc R U P A 1
H32C H 0.515882 0.346842 0.905134 0.179 Uiso 0.555(8) 1 calc R U P A 1
C33 C 0.6020(6) 0.3791(6) 0.9008(6) 0.133(6) Uani 0.555(8) 1 d D U P A 1
H33A H 0.626380 0.393105 0.888538 0.199 Uiso 0.555(8) 1 calc R U P A 1
H33B H 0.581895 0.402353 0.909187 0.199 Uiso 0.555(8) 1 calc R U P A 1
H33C H 0.614644 0.362035 0.918992 0.199 Uiso 0.555(8) 1 calc R U P A 1
C34 C 0.6100(7) 0.3076(6) 0.8676(5) 0.142(6) Uani 0.555(8) 1 d D U P A 1
H34A H 0.635284 0.320818 0.855823 0.213 Uiso 0.555(8) 1 calc R U P A 1
H34B H 0.621257 0.292131 0.886982 0.213 Uiso 0.555(8) 1 calc R U P A 1
H34C H 0.594536 0.285990 0.853657 0.213 Uiso 0.555(8) 1 calc R U P A 1
C32B C 0.5339(6) 0.3589(9) 0.9001(6) 0.133(6) Uani 0.445(8) 1 d D U P A 2
H32D H 0.506354 0.348266 0.889588 0.199 Uiso 0.445(8) 1 calc R U P A 2
H32E H 0.537055 0.344494 0.921269 0.199 Uiso 0.445(8) 1 calc R U P A 2
H32F H 0.532260 0.391525 0.902899 0.199 Uiso 0.445(8) 1 calc R U P A 2
C33B C 0.6191(6) 0.3635(8) 0.8946(7) 0.118(6) Uani 0.445(8) 1 d D U P A 2
H33D H 0.644785 0.355819 0.880835 0.178 Uiso 0.445(8) 1 calc R U P A 2
H33E H 0.617735 0.396119 0.897401 0.178 Uiso 0.445(8) 1 calc R U P A 2
H33F H 0.622530 0.349087 0.915771 0.178 Uiso 0.445(8) 1 calc R U P A 2
C34B C 0.5773(9) 0.2940(6) 0.8748(6) 0.138(6) Uani 0.445(8) 1 d D U P A 2
H34D H 0.549696 0.283314 0.864500 0.207 Uiso 0.445(8) 1 calc R U P A 2
H34E H 0.603145 0.285773 0.861306 0.207 Uiso 0.445(8) 1 calc R U P A 2
H34F H 0.580433 0.280315 0.896205 0.207 Uiso 0.445(8) 1 calc R U P A 2
N3 N 0.7668(7) 0.3511(9) 0.4524(6) 0.134(4) Uani 0.25 1 d D U P F -1
N4 N 0.8342(8) 0.3250(8) 0.4298(6) 0.146(5) Uani 0.25 1 d D U P F -1
C53 C 0.7565(8) 0.3277(10) 0.4226(6) 0.138(4) Uani 0.25 1 d D U P F -1
H53 H 0.727449 0.324492 0.413449 0.165 Uiso 0.25 1 calc R U P F -1
C54 C 0.7969(9) 0.3104(10) 0.4093(6) 0.139(5) Uani 0.25 1 d D U P F -1
H54 H 0.799248 0.292524 0.390313 0.167 Uiso 0.25 1 calc R U P F -1
C55 C 0.8150(7) 0.3463(11) 0.4581(6) 0.135(4) Uani 0.25 1 d D U P F -1
H55 H 0.830830 0.355537 0.476936 0.161 Uiso 0.25 1 calc R U P F -1
C56 C 0.8826(9) 0.3177(11) 0.4231(9) 0.131(8) Uani 0.25 1 d D U P F -1
H56A H 0.885996 0.302500 0.402168 0.197 Uiso 0.25 1 calc R U P F -1
H56B H 0.898052 0.346657 0.422423 0.197 Uiso 0.25 1 calc R U P F -1
H56C H 0.895570 0.299031 0.440224 0.197 Uiso 0.25 1 calc R U P F -1
N3B N 0.7850(10) 0.4344(10) 0.4410(6) 0.128(4) Uani 0.25 1 d D U P G -2
N4B N 0.8426(9) 0.4456(9) 0.4022(6) 0.139(5) Uani 0.25 1 d D U P G -2
C55B C 0.8316(10) 0.4248(10) 0.4332(6) 0.134(4) Uani 0.25 1 d D U P G -2
H55B H 0.851709 0.407861 0.446130 0.160 Uiso 0.25 1 calc R U P G -2
C53B C 0.7677(9) 0.4605(10) 0.4140(8) 0.131(4) Uani 0.25 1 d D U P G -2
H53B H 0.738134 0.472167 0.412527 0.158 Uiso 0.25 1 calc R U P G -2
C54B C 0.8015(10) 0.4660(12) 0.3903(7) 0.133(6) Uani 0.25 1 d D U P G -2
H54B H 0.797941 0.480536 0.369970 0.159 Uiso 0.25 1 calc R U P G -2
C56B C 0.8865(11) 0.4444(14) 0.3855(9) 0.151(9) Uani 0.25 1 d D U P G -2
H56D H 0.908326 0.428516 0.399104 0.227 Uiso 0.25 1 calc R U P G -2
H56E H 0.883412 0.428842 0.364771 0.227 Uiso 0.25 1 calc R U P G -2
H56F H 0.896961 0.475160 0.381754 0.227 Uiso 0.25 1 calc R U P G -2
I1 I 0.500000 0.500000 0.500000 0.2386(18) Uani 1 8 d S T P . .
I2 I 1.000000 0.000000 0.500000 0.131(3) Uani 0.365(7) 8 d S T . . .
I3 I 0.500000 0.500000 0.84952(17) 0.108(3) Uani 0.222(5) 4 d S T . H 1
I4 I 0.500000 0.500000 0.9214(3) 0.152(5) Uani 0.233(6) 4 d S T . I 2

loop_
_atom_site_aniso_label
_atom_site_aniso_U_11
_atom_site_aniso_U_22
_atom_site_aniso_U_33
_atom_site_aniso_U_23
_atom_site_aniso_U_13
_atom_site_aniso_U_12
Ni1 0.0658(7) 0.0684(7) 0.0949(9) -0.0065(6) 0.0030(6) 0.0118(5)
Ni2 0.0732(8) 0.0614(7) 0.1065(10) -0.0094(6) 0.0038(6) 0.0037(5)
Ni3 0.0806(8) 0.0804(8) 0.0661(7) -0.0048(5) -0.0042(5) -0.0002(6)
S1 0.0684(13) 0.0971(16) 0.0841(14) -0.0189(12) -0.0047(11) 0.0108(11)
S2 0.0720(13) 0.0868(15) 0.0874(14) 0.0052(12) 0.0030(11) 0.0048(11)
S3 0.0759(14) 0.0816(14) 0.0864(15) -0.0077(11) -0.0035(11) 0.0063(11)
O1 0.065(3) 0.064(3) 0.095(3) -0.007(2) 0.001(2) 0.005(2)
O2 0.076(3) 0.082(3) 0.104(3) -0.025(3) -0.004(3) 0.009(3)
O3 0.066(3) 0.124(5) 0.089(4) -0.019(3) -0.009(3) 0.015(3)
O4 0.072(4) 0.068(4) 0.100(4) 0.000 0.000 -0.001(3)
O5 0.072(3) 0.081(3) 0.097(3) -0.002(3) 0.007(3) 0.014(3)
O6 0.084(4) 0.093(4) 0.107(4) 0.027(3) 0.006(3) -0.008(3)
O7 0.066(4) 0.066(4) 0.092(4) 0.000 0.000 0.005(3)
O8 0.078(3) 0.086(3) 0.070(3) -0.002(3) 0.000(2) 0.000(3)
O9 0.079(3) 0.086(3) 0.072(3) -0.011(3) 0.006(2) 0.005(3)
O10 0.073(4) 0.087(4) 0.106(4) -0.005(3) -0.009(3) 0.008(3)
O11 0.086(3) 0.091(3) 0.115(4) -0.023(3) 0.013(3) 0.013(3)
O12 0.086(3) 0.079(3) 0.119(4) -0.021(3) 0.008(3) 0.009(3)
O13 0.096(4) 0.095(3) 0.094(3) -0.023(3) -0.002(3) 0.005(3)
O14 0.086(3) 0.093(3) 0.087(3) -0.018(3) 0.012(3) -0.001(3)
O15 0.099(4) 0.072(3) 0.133(4) -0.010(3) 0.004(3) -0.015(3)
O16 0.098(4) 0.065(3) 0.106(4) 0.006(3) 0.003(3) -0.019(3)
O17 0.086(4) 0.086(4) 0.072(5) 0.000 0.000 0.000
O18 0.082(4) 0.069(4) 0.107(5) 0.000 0.000 0.007(3)
C1 0.070(4) 0.077(4) 0.081(4) -0.016(3) 0.002(3) 0.013(3)
C2 0.072(4) 0.088(4) 0.086(4) -0.007(4) 0.001(4) 0.010(4)
C3 0.089(4) 0.105(5) 0.087(4) 0.002(4) -0.003(4) 0.009(4)
C4 0.098(5) 0.121(6) 0.095(5) 0.020(5) -0.006(4) 0.012(5)
C5 0.089(4) 0.113(5) 0.090(4) 0.018(4) -0.007(4) 0.013(4)
C6 0.079(4) 0.083(4) 0.086(4) 0.001(4) 0.003(4) 0.008(4)
C7 0.110(7) 0.117(8) 0.095(7) 0.026(7) -0.010(7) -0.003(7)
C7B 0.107(8) 0.119(8) 0.098(8) 0.018(7) -0.002(7) -0.003(8)
C8 0.133(11) 0.143(12) 0.115(11) 0.029(10) 0.001(10) 0.007(10)
C8B 0.114(11) 0.133(12) 0.114(12) 0.027(11) -0.002(11) 0.012(11)
C9 0.148(11) 0.139(11) 0.138(11) 0.028(10) -0.031(10) 0.013(10)
C9B 0.118(11) 0.127(12) 0.103(12) 0.021(10) -0.015(10) 0.010(11)
C10 0.104(10) 0.128(11) 0.097(10) 0.024(9) -0.029(9) 0.004(9)
C10B 0.125(11) 0.145(12) 0.112(11) 0.024(10) -0.008(10) 0.009(11)
C11 0.067(4) 0.062(4) 0.098(4) -0.006(4) -0.002(4) 0.006(3)
C12 0.067(5) 0.072(5) 0.079(5) 0.000 0.000 -0.003(5)
C13 0.076(4) 0.078(5) 0.104(5) 0.010(4) 0.003(4) -0.002(4)
C14 0.082(6) 0.071(6) 0.114(7) 0.000 0.000 -0.006(5)
C15 0.082(7) 0.079(7) 0.130(8) 0.000 0.000 -0.005(6)
C16 0.152(13) 0.074(10) 0.168(14) -0.004(10) -0.050(11) -0.025(10)
C16B 0.097(9) 0.108(10) 0.135(11) -0.017(9) 0.003(8) 0.004(9)
C17 0.108(14) 0.075(13) 0.152(16) 0.000 0.000 -0.004(12)
C17B 0.112(15) 0.123(15) 0.189(17) 0.000 0.000 0.003(14)
C18 0.058(5) 0.067(5) 0.083(5) 0.000 0.000 0.007(4)
C19 0.067(4) 0.078(4) 0.075(4) -0.012(4) 0.004(3) 0.008(4)
C20 0.065(4) 0.095(5) 0.080(4) 0.002(4) -0.001(4) 0.018(4)
C21 0.062(5) 0.096(6) 0.073(6) 0.000 0.000 0.013(5)
C22 0.074(7) 0.107(8) 0.079(7) 0.000 0.000 0.036(6)
C23 0.122(8) 0.119(8) 0.087(6) -0.010(5) -0.002(5) 0.042(6)
C24 0.072(8) 0.142(11) 0.116(9) 0.000 0.000 0.025(8)
C25 0.070(4) 0.082(5) 0.073(4) -0.007(4) -0.001(4) 0.006(4)
C26 0.076(5) 0.084(5) 0.072(4) 0.004(4) -0.016(4) 0.002(4)
C27 0.091(5) 0.108(5) 0.084(5) 0.013(4) -0.014(4) -0.010(4)
C35 0.090(4) 0.080(4) 0.117(5) -0.025(4) 0.001(4) 0.004(4)
C36 0.094(4) 0.090(4) 0.112(4) -0.022(4) -0.001(4) 0.006(4)
C37 0.106(4) 0.104(4) 0.128(4) -0.033(4) 0.011(4) 0.004(4)
C38 0.107(4) 0.109(4) 0.121(4) -0.036(4) 0.006(4) -0.001(4)
C39 0.095(4) 0.096(4) 0.100(4) -0.023(4) 0.009(4) 0.000(4)
C40 0.105(4) 0.112(4) 0.119(4) -0.034(4) 0.012(4) -0.005(4)
C41 0.106(4) 0.113(4) 0.130(5) -0.038(4) 0.012(4) -0.001(4)
C42 0.101(5) 0.094(4) 0.092(4) -0.019(4) 0.007(4) 0.005(4)
C43 0.112(6) 0.077(6) 0.137(7) 0.000 0.000 -0.018(5)
C44 0.125(7) 0.082(6) 0.149(7) 0.000 0.000 -0.031(6)
C45 0.152(6) 0.092(5) 0.156(6) 0.008(5) -0.015(5) -0.028(5)
C46 0.155(6) 0.090(5) 0.155(6) 0.004(5) -0.019(5) -0.039(5)
C47 0.125(6) 0.074(6) 0.139(7) 0.000 0.000 -0.025(5)
C48 0.110(7) 0.068(6) 0.139(8) 0.000 0.000 -0.019(6)
N1 0.103(6) 0.103(6) 0.124(6) -0.026(6) 0.005(6) 0.000(6)
N2 0.100(7) 0.105(7) 0.129(7) -0.036(7) -0.007(7) 0.010(7)
C49 0.106(6) 0.109(6) 0.127(6) -0.030(6) 0.005(6) 0.004(6)
C50 0.110(8) 0.114(8) 0.129(8) -0.024(8) 0.001(8) -0.001(8)
C51 0.105(6) 0.104(6) 0.122(6) -0.028(6) 0.002(6) 0.004(6)
C52 0.217(12) 0.207(12) 0.243(12) -0.032(11) -0.030(11) 0.013(11)
N1B 0.102(6) 0.102(6) 0.117(6) -0.026(6) 0.007(6) 0.000(6)
N2B 0.103(8) 0.110(8) 0.111(8) -0.023(8) 0.005(8) 0.002(8)
C49B 0.106(6) 0.106(6) 0.120(6) -0.023(6) 0.003(6) 0.000(6)
C50B 0.105(8) 0.110(8) 0.119(8) -0.027(8) 0.004(8) 0.000(8)
C51B 0.102(6) 0.104(6) 0.114(6) -0.021(6) 0.009(6) 0.001(6)
C52B 0.095(14) 0.105(14) 0.121(14) -0.025(13) -0.013(13) 0.002(13)
N1C 0.102(6) 0.104(6) 0.110(6) -0.026(6) 0.011(6) -0.003(6)
N2C 0.112(10) 0.105(10) 0.104(10) -0.025(9) 0.029(9) -0.012(10)
C49C 0.105(7) 0.109(7) 0.109(7) -0.021(6) 0.007(6) -0.002(7)
C50C 0.101(9) 0.105(9) 0.105(9) -0.029(8) 0.016(8) -0.004(8)
C51C 0.107(7) 0.105(7) 0.110(7) -0.028(6) 0.012(7) -0.005(7)
C52C 0.118(16) 0.096(16) 0.120(16) -0.020(15) 0.017(15) -0.019(15)
N1D 0.100(6) 0.101(6) 0.114(6) -0.028(6) 0.016(6) 0.002(6)
N2D 0.096(8) 0.106(8) 0.119(8) -0.029(8) 0.023(8) -0.004(8)
C49D 0.104(7) 0.107(7) 0.120(7) -0.025(6) 0.011(6) 0.000(6)
C50D 0.097(9) 0.103(9) 0.120(9) -0.022(8) 0.025(8) -0.002(8)
C51D 0.101(6) 0.105(6) 0.119(6) -0.021(6) 0.015(6) 0.006(6)
C52D 0.113(15) 0.128(16) 0.126(15) -0.020(15) 0.020(15) 0.035(15)
C28 0.102(5) 0.121(6) 0.093(5) 0.026(5) -0.020(5) -0.009(5)
C29 0.097(5) 0.118(5) 0.089(5) 0.009(5) -0.013(4) -0.004(5)
C30 0.086(5) 0.085(5) 0.070(4) -0.008(4) -0.010(4) 0.006(4)
C31 0.123(7) 0.168(8) 0.108(6) 0.038(6) -0.031(6) -0.015(7)
C32 0.120(11) 0.154(12) 0.085(9) 0.057(10) -0.015(8) -0.019(10)
C33 0.130(12) 0.161(12) 0.107(11) 0.031(10) -0.021(11) 0.001(11)
C34 0.140(12) 0.158(12) 0.127(11) 0.035(10) -0.024(10) -0.007(11)
C32B 0.140(12) 0.165(13) 0.094(11) 0.026(12) -0.018(10) 0.008(12)
C33B 0.096(12) 0.159(14) 0.099(12) 0.013(11) -0.021(11) 0.004(12)
C34B 0.131(12) 0.168(13) 0.116(12) 0.031(11) -0.018(11) 0.008(12)
N3 0.144(7) 0.096(7) 0.163(8) -0.003(6) -0.005(6) -0.029(7)
N4 0.155(9) 0.111(8) 0.171(9) -0.011(8) -0.010(8) -0.025(8)
C53 0.147(8) 0.104(7) 0.162(8) 0.002(7) -0.005(7) -0.024(7)
C54 0.149(10) 0.100(9) 0.167(10) -0.004(9) 0.001(9) -0.032(9)
C55 0.144(7) 0.100(7) 0.159(8) -0.006(6) -0.005(7) -0.030(7)
C56 0.141(16) 0.099(15) 0.154(16) -0.044(14) -0.003(15) -0.042(15)
N3B 0.140(7) 0.090(7) 0.154(7) 0.001(6) -0.010(6) -0.023(7)
N4B 0.150(10) 0.105(9) 0.161(10) -0.008(9) -0.008(9) -0.037(9)
C55B 0.147(7) 0.098(7) 0.156(8) -0.002(6) -0.007(6) -0.027(7)
C53B 0.146(8) 0.093(8) 0.156(8) -0.001(7) -0.010(7) -0.026(8)
C54B 0.148(10) 0.093(10) 0.158(11) -0.005(10) -0.013(10) -0.024(10)
C56B 0.171(18) 0.121(17) 0.162(18) -0.014(17) -0.019(17) -0.024(17)
I1 0.206(2) 0.206(2) 0.304(5) 0.000 0.000 0.000
I2 0.059(2) 0.059(2) 0.276(9) 0.000 0.000 0.000
I3 0.086(3) 0.086(3) 0.153(6) 0.000 0.000 0.000
I4 0.080(3) 0.080(3) 0.298(12) 0.000 0.000 0.000

loop_
_atom_type_symbol
_atom_type_description
_atom_type_scat_dispersion_real
_atom_type_scat_dispersion_imag
_atom_type_scat_source
C C 0.0147 0.0070 'International Tables Vol C Tables 4.2.6.8 and 6.1.1.4'
H H 0.0000 0.0000 'International Tables Vol C Tables 4.2.6.8 and 6.1.1.4'
I I 0.0976 5.4914 'International Tables Vol C Tables 4.2.6.8 and 6.1.1.4'
N N 0.0253 0.0135 'International Tables Vol C Tables 4.2.6.8 and 6.1.1.4'
Ni Ni -1.3329 3.2871 'International Tables Vol C Tables 4.2.6.8 and 6.1.1.4'
O O 0.0412 0.0250 'International Tables Vol C Tables 4.2.6.8 and 6.1.1.4'
S S 0.2922 0.4242 'International Tables Vol C Tables 4.2.6.8 and 6.1.1.4'

loop_
_geom_angle_atom_site_label_1
_geom_angle_atom_site_label_2
_geom_angle_atom_site_label_3
_geom_angle
_geom_angle_site_symmetry_1
_geom_angle_site_symmetry_3
_geom_angle_publ_flag
Ni2 Ni1 Ni1 89.98(3) . 10_556 ?
O1 Ni1 Ni1 103.03(16) . 10_556 ?
O1 Ni1 Ni2 43.79(14) . . ?
O1 Ni1 O18 81.2(2) . . ?
O5 Ni1 Ni1 125.61(15) . 10_556 ?
O5 Ni1 Ni2 131.33(16) . . ?
O5 Ni1 O1 92.0(2) . . ?
O5 Ni1 O18 168.2(2) . . ?
O7 Ni1 Ni1 42.27(15) . 10_556 ?
O7 Ni1 Ni2 107.6(2) . . ?
O7 Ni1 O1 89.6(2) . . ?
O7 Ni1 O5 86.9(2) . . ?
O7 Ni1 O18 83.4(2) . . ?
O11 Ni1 Ni1 140.55(18) . 10_556 ?
O11 Ni1 Ni2 78.81(18) . . ?
O11 Ni1 O1 94.7(2) . . ?
O11 Ni1 O5 88.0(2) . . ?
O11 Ni1 O7 173.5(3) . . ?
O11 Ni1 O16 83.0(2) . 4_565 ?
O11 Ni1 O18 102.1(2) . . ?
O16 Ni1 Ni1 79.31(18) 4_565 10_556 ?
O16 Ni1 Ni2 135.97(18) 4_565 . ?
O16 Ni1 O1 177.5(2) 4_565 . ?
O16 Ni1 O5 87.2(2) 4_565 . ?
O16 Ni1 O7 92.7(3) 4_565 . ?
O16 Ni1 O18 100.0(3) 4_565 . ?
O18 Ni1 Ni1 47.95(14) . 10_556 ?
O18 Ni1 Ni2 46.84(16) . . ?
Ni1 Ni2 Ni2 90.02(3) . 10_556 ?
O1 Ni2 Ni1 44.20(14) . . ?
O1 Ni2 Ni2 103.16(16) . 10_556 ?
O1 Ni2 O18 82.7(2) . . ?
O2 Ni2 Ni1 131.01(18) . . ?
O2 Ni2 Ni2 126.25(16) . 10_556 ?
O2 Ni2 O1 91.6(2) . . ?
O2 Ni2 O18 168.7(2) . . ?
O4 Ni2 Ni1 107.9(2) . . ?
O4 Ni2 Ni2 42.57(16) . 10_556 ?
O4 Ni2 O1 89.4(2) . . ?
O4 Ni2 O2 87.2(2) . . ?
O4 Ni2 O18 83.1(2) . . ?
O12 Ni2 Ni1 79.17(18) . . ?
O12 Ni2 Ni2 141.06(18) . 10_556 ?
O12 Ni2 O1 94.8(2) . . ?
O12 Ni2 O2 86.8(2) . . ?
O12 Ni2 O4 172.8(3) . . ?
O12 Ni2 O15 82.4(3) . . ?
O12 Ni2 O18 103.3(2) . . ?
O15 Ni2 Ni1 135.31(19) . . ?
O15 Ni2 Ni2 79.5(2) . 10_556 ?
O15 Ni2 O1 177.2(3) . . ?
O15 Ni2 O2 87.7(3) . . ?
O15 Ni2 O4 93.2(3) . . ?
O15 Ni2 O18 98.5(3) . . ?
O18 Ni2 Ni1 48.18(16) . . ?
O18 Ni2 Ni2 46.86(14) . 10_556 ?
Ni3 Ni3 Ni3 90.0 4_565 3_655 ?
O8 Ni3 Ni3 106.40(15) 4_565 3_655 ?
O8 Ni3 Ni3 42.84(15) 4_565 4_565 ?
O8 Ni3 Ni3 43.10(15) . 3_655 ?
O8 Ni3 Ni3 106.48(15) . 4_565 ?
O8 Ni3 O8 91.7(3) . 4_565 ?
O8 Ni3 O9 90.1(2) 4_565 4_565 ?
O8 Ni3 O9 88.3(2) . 4_565 ?
O8 Ni3 O17 81.8(2) 4_565 . ?
O8 Ni3 O17 82.0(2) . . ?
O9 Ni3 Ni3 127.56(15) 4_565 3_655 ?
O9 Ni3 Ni3 129.52(16) 4_565 4_565 ?
O9 Ni3 O17 167.2(3) 4_565 . ?
O13 Ni3 Ni3 137.59(18) . 4_565 ?
O13 Ni3 Ni3 79.05(19) . 3_655 ?
O13 Ni3 O8 93.1(2) . . ?
O13 Ni3 O8 174.4(2) . 4_565 ?
O13 Ni3 O9 87.2(2) . 4_565 ?
O13 Ni3 O14 82.8(2) . 4_565 ?
O13 Ni3 O17 101.6(3) . . ?
O14 Ni3 Ni3 79.37(17) 4_565 4_565 ?
O14 Ni3 Ni3 139.15(17) 4_565 3_655 ?
O14 Ni3 O8 92.2(2) 4_565 4_565 ?
O14 Ni3 O8 174.1(2) 4_565 . ?
O14 Ni3 O9 87.3(2) 4_565 4_565 ?
O14 Ni3 O17 102.9(3) 4_565 . ?
O17 Ni3 Ni3 47.04(7) . 4_565 ?
O17 Ni3 Ni3 47.03(7) . 3_655 ?
O2 S1 C2 107.8(4) . . ?
O2 S1 C19 109.0(4) . . ?
O3 S1 O2 116.6(4) . . ?
O3 S1 C2 107.9(4) . . ?
O3 S1 C19 107.5(4) . . ?
C2 S1 C19 107.8(4) . . ?
O5 S2 C6 108.2(4) . . ?
O5 S2 C11 107.8(4) . . ?
O6 S2 O5 116.2(3) . . ?
O6 S2 C6 109.3(4) . . ?
O6 S2 C11 108.1(4) . . ?
C6 S2 C11 106.9(4) . . ?
O9 S3 C26 109.0(4) . 3_655 ?
O9 S3 C30 109.4(4) . . ?
O10 S3 O9 114.5(3) . . ?
O10 S3 C26 108.6(4) . 3_655 ?
O10 S3 C30 108.4(4) . . ?
C30 S3 C26 106.6(4) . 3_655 ?
Ni2 O1 Ni1 92.0(2) . . ?
C1 O1 Ni1 128.7(5) . . ?
C1 O1 Ni2 128.9(5) . . ?
S1 O2 Ni2 119.4(3) . . ?
Ni2 O4 Ni2 94.9(3) 10_556 . ?
C18 O4 Ni2 132.54(16) . 10_556 ?
C18 O4 Ni2 132.54(16) . . ?
S2 O5 Ni1 119.1(3) . . ?
Ni1 O7 Ni1 95.5(3) 10_556 . ?
C12 O7 Ni1 132.10(16) . . ?
C12 O7 Ni1 132.10(16) . 10_556 ?
Ni3 O8 Ni3 94.1(2) . 3_655 ?
C25 O8 Ni3 132.9(5) . 3_655 ?
C25 O8 Ni3 131.9(5) . . ?
S3 O9 Ni3 119.1(3) . 3_655 ?
C35 O11 Ni1 129.4(6) . . ?
C35 O12 Ni2 129.7(6) . . ?
C42 O13 Ni3 128.9(6) . . ?
C42 O14 Ni3 127.0(6) . 3_655 ?
C43 O15 Ni2 126.3(8) . . ?
C48 O16 Ni1 126.9(7) . 3_655 ?
Ni3 O17 Ni3 85.93(13) 2_665 3_655 ?
Ni3 O17 Ni3 85.93(13) 2_665 4_565 ?
Ni3 O17 Ni3 85.93(13) . 4_565 ?
Ni3 O17 Ni3 149.1(5) . 2_665 ?
Ni3 O17 Ni3 85.94(13) . 3_655 ?
Ni3 O17 Ni3 149.1(5) 3_655 4_565 ?
Ni1 O18 Ni1 84.1(3) 10_556 . ?
Ni2 O18 Ni1 145.9(4) 10_556 . ?
Ni2 O18 Ni1 145.9(4) . 10_556 ?
Ni2 O18 Ni1 84.98(11) 10_556 10_556 ?
Ni2 O18 Ni1 84.98(11) . . ?
Ni2 O18 Ni2 86.3(3) . 10_556 ?
O1 C1 C2 121.7(8) . . ?
O1 C1 C6 121.9(7) . . ?
C6 C1 C2 116.3(8) . . ?
C1 C2 S1 123.9(7) . . ?
C1 C2 C3 120.5(8) . . ?
C3 C2 S1 115.5(7) . . ?
C2 C3 H3 118.7 . . ?
C4 C3 C2 122.5(9) . . ?
C4 C3 H3 118.7 . . ?
C3 C4 C5 118.7(8) . . ?
C3 C4 C7 127.7(10) . . ?
C3 C4 C7B 111.3(11) . . ?
C5 C4 C7 112.9(10) . . ?
C5 C4 C7B 128.8(11) . . ?
C4 C5 H5 120.9 . . ?
C4 C5 C6 118.3(9) . . ?
C6 C5 H5 120.9 . . ?
C1 C6 S2 124.0(6) . . ?
C1 C6 C5 123.4(8) . . ?
C5 C6 S2 112.6(7) . . ?
C4 C7 C8 105.8(13) . . ?
C9 C7 C4 114.0(13) . . ?
C9 C7 C8 109.6(9) . . ?
C9 C7 C10 109.9(9) . . ?
C10 C7 C4 108.9(12) . . ?
C10 C7 C8 108.4(9) . . ?
C4 C7B C9B 102.2(15) . . ?
C8B C7B C4 102.9(17) . . ?
C8B C7B C9B 107.4(12) . . ?
C10B C7B C4 120.4(16) . . ?
C10B C7B C8B 110.2(12) . . ?
C10B C7B C9B 112.5(19) . . ?
C7 C8 H8A 109.5 . . ?
C7 C8 H8B 109.5 . . ?
C7 C8 H8C 109.5 . . ?
H8A C8 H8B 109.5 . . ?
H8A C8 H8C 109.5 . . ?
H8B C8 H8C 109.5 . . ?
C7B C8B H8BA 109.5 . . ?
C7B C8B H8BB 109.5 . . ?
C7B C8B H8BC 109.5 . . ?
H8BA C8B H8BB 109.5 . . ?
H8BA C8B H8BC 109.5 . . ?
H8BB C8B H8BC 109.5 . . ?
C7 C9 H9A 109.5 . . ?
C7 C9 H9B 109.5 . . ?
C7 C9 H9C 109.5 . . ?
H9A C9 H9B 109.5 . . ?
H9A C9 H9C 109.5 . . ?
H9B C9 H9C 109.5 . . ?
C7B C9B H9BA 109.5 . . ?
C7B C9B H9BB 109.5 . . ?
C7B C9B H9BC 109.5 . . ?
H9BA C9B H9BB 109.5 . . ?
H9BA C9B H9BC 109.5 . . ?
H9BB C9B H9BC 109.5 . . ?
C7 C10 H10A 109.5 . . ?
C7 C10 H10B 109.5 . . ?
C7 C10 H10C 109.5 . . ?
H10A C10 H10B 109.5 . . ?
H10A C10 H10C 109.5 . . ?
H10B C10 H10C 109.5 . . ?
C7B C10B H10D 109.5 . . ?
C7B C10B H10E 109.5 . . ?
C7B C10B H10F 109.5 . . ?
H10D C10B H10E 109.5 . . ?
H10D C10B H10F 109.5 . . ?
H10E C10B H10F 109.5 . . ?
C12 C11 S2 124.9(6) . . ?
C12 C11 C13 123.0(8) . . ?
C13 C11 S2 112.1(7) . . ?
O7 C12 C11 122.0(5) . . ?
O7 C12 C11 122.0(5) . 10_556 ?
C11 C12 C11 115.7(10) . 10_556 ?
C11 C13 H13 119.4 . . ?
C11 C13 C14 121.1(9) . . ?
C14 C13 H13 119.4 . . ?
C13 C14 C13 115.8(11) . 10_556 ?
C13 C14 C15 122.1(5) . . ?
C13 C14 C15 122.1(5) 10_556 . ?
C14 C15 C16 109.5(8) . . ?
C14 C15 C16 109.5(8) . 10_556 ?
C14 C15 C16B 119.5(12) . . ?
C14 C15 C16B 119.5(12) . 10_556 ?
C14 C15 C17 105.7(14) . . ?
C16 C15 C16 117.6(17) 10_556 . ?
C16B C15 C16B 46(2) 10_556 . ?
C17 C15 C16 106.9(9) . 10_556 ?
C17 C15 C16 106.9(9) . . ?
C17B C15 C14 125.2(15) . . ?
C17B C15 C16B 110.6(12) . . ?
C15 C16 H16A 109.5 . . ?
C15 C16 H16B 109.5 . . ?
C15 C16 H16C 109.5 . . ?
C15 C16 H17E 91.2(13) . 10_556 ?
H16A C16 H16B 109.5 . . ?
H16A C16 H16C 109.5 . . ?
H16A C16 H17E 83.0 . 10_556 ?
H16B C16 H16C 109.5 . . ?
H16B C16 H17E 40.5 . 10_556 ?
H16C C16 H17E 149.3 . 10_556 ?
C15 C16B H17C 107(2) . 10_556 ?
C16B C16B C15 66.9(10) 10_556 . ?
C15 C17 H17A 109.5 . . ?
C15 C17 H17B 109.5 . . ?
C15 C17 H17C 109.5 . . ?
H17A C17 H17B 109.5 . . ?
H17A C17 H17C 109.5 . . ?
H17B C17 H17C 109.5 . . ?
C15 C17B H17D 109.5 . . ?
C15 C17B H17E 109.5 . . ?
C15 C17B H17F 109.5 . . ?
H17D C17B H17E 109.5 . . ?
H17D C17B H17F 109.5 . . ?
H17E C17B H17F 109.5 . . ?
O4 C18 C19 123.1(5) . . ?
O4 C18 C19 123.1(5) . 10_556 ?
C19 C18 C19 113.9(9) . 10_556 ?
C18 C19 S1 122.6(6) . . ?
C20 C19 S1 115.5(6) . . ?
C20 C19 C18 121.8(7) . . ?
C19 C20 H20 118.7 . . ?
C19 C20 C21 122.5(8) . . ?
C21 C20 H20 118.7 . . ?
C20 C21 C20 117.4(11) 10_556 . ?
C20 C21 C22 121.2(5) . . ?
C20 C21 C22 121.2(5) 10_556 . ?
C23 C22 C21 109.0(7) . . ?
C23 C22 C21 109.0(7) 10_556 . ?
C23 C22 C23 107.8(11) 10_556 . ?
C23 C22 C24 112.0(7) 10_556 . ?
C23 C22 C24 112.0(7) . . ?
C24 C22 C21 107.1(10) . . ?
C22 C23 H23A 109.5 . . ?
C22 C23 H23B 109.5 . . ?
C22 C23 H23C 109.5 . . ?
H23A C23 H23B 109.5 . . ?
H23A C23 H23C 109.5 . . ?
H23B C23 H23C 109.5 . . ?
C22 C24 H24A 109.5 . . ?
C22 C24 H24B 109.5 . . ?
C22 C24 H24C 109.5 . . ?
H24A C24 H24B 109.5 . . ?
H24A C24 H24C 109.5 . . ?
H24B C24 H24C 109.5 . . ?
O8 C25 C26 125.0(7) . . ?
O8 C25 C30 120.3(8) . . ?
C26 C25 C30 114.7(8) . . ?
C25 C26 S3 122.6(6) . 4_565 ?
C25 C26 C27 124.1(8) . . ?
C27 C26 S3 113.3(7) . 4_565 ?
C26 C27 H27 119.4 . . ?
C28 C27 C26 121.2(9) . . ?
C28 C27 H27 119.4 . . ?
O11 C35 O12 122.9(9) . . ?
O11 C35 C36 119.1(9) . . ?
O12 C35 C36 117.8(9) . . ?
C37 C36 C35 123.4(9) . . ?
C37 C36 C41 116.2(9) . . ?
C41 C36 C35 120.4(9) . . ?
C36 C37 C38 122.5(10) . . ?
C36 C37 N1 116.1(11) . . ?
C38 C37 N1 113.1(10) . . ?
C37 C38 N1B 113.8(10) . . ?
C39 C38 C37 121.8(9) . . ?
C39 C38 N1B 120.7(11) . . ?
C38 C39 C40 117.6(9) . . ?
C38 C39 C42 123.3(9) . . ?
C40 C39 C42 118.9(9) . . ?
C39 C40 C41 121.0(9) . . ?
C39 C40 N1C 120.1(10) . . ?
C41 C40 N1C 112.0(9) . . ?
C36 C41 N1D 115.7(9) . . ?
C40 C41 C36 120.6(9) . . ?
C40 C41 N1D 114.8(10) . . ?
O13 C42 C39 117.7(9) . . ?
O14 C42 O13 125.5(8) . . ?
O14 C42 C39 116.8(9) . . ?
O15 C43 O15 128.5(14) . 10_556 ?
O15 C43 C44 115.7(7) . . ?
O15 C43 C44 115.7(7) 10_556 . ?
C45 C44 C43 120.1(8) . . ?
C45 C44 C43 120.1(8) 10_556 . ?
C45 C44 C45 119.9(15) 10_556 . ?
C44 C45 C46 121.9(13) . . ?
C44 C45 N3 106.8(15) . . ?
C46 C45 N3 108.9(15) . . ?
C45 C46 N3B 113.0(15) . . ?
C47 C46 C45 118.9(12) . . ?
C47 C46 N3B 119.5(15) . . ?
C46 C47 C46 118.5(14) . 10_556 ?
C46 C47 C48 120.7(7) . . ?
C46 C47 C48 120.7(7) 10_556 . ?
O16 C48 O16 127.3(13) . 10_556 ?
O16 C48 C47 116.3(6) 10_556 . ?
O16 C48 C47 116.3(6) . . ?
C49 N1 C37 111.0(18) . . ?
C51 N1 C37 139.9(18) . . ?
C51 N1 C49 108.3(11) . . ?
C50 N2 C52 123.6(11) . . ?
C51 N2 C50 109.7(11) . . ?
C51 N2 C52 126.6(11) . . ?
N1 C49 H49 126.2 . . ?
C50 C49 N1 107.6(10) . . ?
C50 C49 H49 126.2 . . ?
N2 C50 H50 126.5 . . ?
C49 C50 N2 107.1(10) . . ?
C49 C50 H50 126.5 . . ?
N1 C51 H51 127.3 . . ?
N2 C51 N1 105.5(11) . . ?
N2 C51 H51 127.3 . . ?
N2 C52 H52A 109.5 . . ?
N2 C52 H52B 109.5 . . ?
N2 C52 H52C 109.5 . . ?
H52A C52 H52B 109.5 . . ?
H52A C52 H52C 109.5 . . ?
H52B C52 H52C 109.5 . . ?
C49B N1B C38 120.5(18) . . ?
C51B N1B C38 133.9(18) . . ?
C51B N1B C49B 105.0(11) . . ?
C50B N2B C51B 107.4(10) . . ?
C50B N2B C52B 126.4(12) . . ?
C51B N2B C52B 125.5(12) . . ?
N1B C49B H49B 125.1 . . ?
C50B C49B N1B 109.8(10) . . ?
C50B C49B H49B 125.1 . . ?
N2B C50B H50B 126.1 . . ?
C49B C50B N2B 107.7(10) . . ?
C49B C50B H50B 126.1 . . ?
N1B C51B H51B 125.6 . . ?
N2B C51B N1B 108.8(11) . . ?
N2B C51B H51B 125.6 . . ?
N2B C52B H52D 109.5 . . ?
N2B C52B H52E 109.5 . . ?
N2B C52B H52F 109.5 . . ?
H52D C52B H52E 109.5 . . ?
H52D C52B H52F 109.5 . . ?
H52E C52B H52F 109.5 . . ?
C49C N1C C40 116.8(18) . . ?
C49C N1C C51C 106.4(10) . . ?
C51C N1C C40 136.8(18) . . ?
C50C N2C C51C 108.1(11) . . ?
C50C N2C C52C 125.3(12) . . ?
C51C N2C C52C 125.8(12) . . ?
N1C C49C H49C 125.3 . . ?
C50C C49C N1C 109.4(10) . . ?
C50C C49C H49C 125.3 . . ?
N2C C50C H50C 125.9 . . ?
C49C C50C N2C 108.2(10) . . ?
C49C C50C H50C 125.9 . . ?
N1C C51C H51C 126.1 . . ?
N2C C51C N1C 107.7(11) . . ?
N2C C51C H51C 126.1 . . ?
N2C C52C H52G 109.5 . . ?
N2C C52C H52H 109.5 . . ?
N2C C52C H52I 109.5 . . ?
H52G C52C H52H 109.5 . . ?
H52G C52C H52I 109.5 . . ?
H52H C52C H52I 109.5 . . ?
C49D N1D C41 140.8(19) . . ?
C51D N1D C41 112.3(18) . . ?
C51D N1D C49D 106.8(11) . . ?
C50D N2D C51D 107.2(11) . . ?
C50D N2D C52D 127.0(12) . . ?
C51D N2D C52D 125.6(12) . . ?
N1D C49D H49D 125.7 . . ?
C50D C49D N1D 108.7(10) . . ?
C50D C49D H49D 125.7 . . ?
N2D C50D H50D 125.7 . . ?
C49D C50D N2D 108.6(10) . . ?
C49D C50D H50D 125.7 . . ?
N1D C51D N2D 108.7(11) . . ?
N1D C51D H51D 125.7 . . ?
N2D C51D H51D 125.7 . . ?
N2D C52D H52J 109.5 . . ?
N2D C52D H52K 109.5 . . ?
N2D C52D H52L 109.5 . . ?
H52J C52D H52K 109.5 . . ?
H52J C52D H52L 109.5 . . ?
H52K C52D H52L 109.5 . . ?
C27 C28 C31 121.7(9) . . ?
C29 C28 C27 117.1(9) . . ?
C29 C28 C31 121.1(9) . . ?
C28 C29 H29 118.0 . . ?
C28 C29 C30 124.0(9) . . ?
C30 C29 H29 118.0 . . ?
C25 C30 S3 124.9(6) . . ?
C29 C30 S3 116.4(7) . . ?
C29 C30 C25 118.8(8) . . ?
C28 C31 C34 103.7(11) . . ?
C28 C31 C34B 112.1(13) . . ?
C32 C31 C28 116.9(10) . . ?
C32 C31 C33 111.3(9) . . ?
C32 C31 C34 107.0(9) . . ?
C33 C31 C28 110.7(12) . . ?
C33 C31 C34 106.4(9) . . ?
C32B C31 C28 102.1(12) . . ?
C32B C31 C34B 108.1(10) . . ?
C33B C31 C28 114.9(14) . . ?
C33B C31 C32B 110.2(10) . . ?
C33B C31 C34B 109.1(10) . . ?
C31 C32 H32A 109.5 . . ?
C31 C32 H32B 109.5 . . ?
C31 C32 H32C 109.5 . . ?
H32A C32 H32B 109.5 . . ?
H32A C32 H32C 109.5 . . ?
H32B C32 H32C 109.5 . . ?
C31 C33 H33A 109.5 . . ?
C31 C33 H33B 109.5 . . ?
C31 C33 H33C 109.5 . . ?
H33A C33 H33B 109.5 . . ?
H33A C33 H33C 109.5 . . ?
H33B C33 H33C 109.5 . . ?
C31 C34 H34A 109.5 . . ?
C31 C34 H34B 109.5 . . ?
C31 C34 H34C 109.5 . . ?
H34A C34 H34B 109.5 . . ?
H34A C34 H34C 109.5 . . ?
H34B C34 H34C 109.5 . . ?
C31 C32B H32D 109.5 . . ?
C31 C32B H32E 109.5 . . ?
C31 C32B H32F 109.5 . . ?
H32D C32B H32E 109.5 . . ?
H32D C32B H32F 109.5 . . ?
H32E C32B H32F 109.5 . . ?
C31 C33B H33D 109.5 . . ?
C31 C33B H33E 109.5 . . ?
C31 C33B H33F 109.5 . . ?
H33D C33B H33E 109.5 . . ?
H33D C33B H33F 109.5 . . ?
H33E C33B H33F 109.5 . . ?
C31 C34B H34D 109.5 . . ?
C31 C34B H34E 109.5 . . ?
C31 C34B H34F 109.5 . . ?
H34D C34B H34E 109.5 . . ?
H34D C34B H34F 109.5 . . ?
H34E C34B H34F 109.5 . . ?
C53 N3 C45 127.5(12) . . ?
C53 N3 C55 107.4(11) . . ?
C55 N3 C45 124.3(11) . . ?
C54 N4 C56 125.9(9) . . ?
C55 N4 C54 107.3(11) . . ?
C55 N4 C56 126.7(9) . . ?
N3 C53 H53 125.5 . . ?
C54 C53 N3 108.9(10) . . ?
C54 C53 H53 125.5 . . ?
N4 C54 H54 125.9 . . ?
C53 C54 N4 108.1(10) . . ?
C53 C54 H54 125.9 . . ?
N3 C55 H55 126.3 . . ?
N4 C55 N3 107.4(11) . . ?
N4 C55 H55 126.3 . . ?
N4 C56 H56A 109.5 . . ?
N4 C56 H56B 109.5 . . ?
N4 C56 H56C 109.5 . . ?
H56A C56 H56B 109.5 . . ?
H56A C56 H56C 109.5 . . ?
H56B C56 H56C 109.5 . . ?
C55B N3B C46 136(2) . . ?
C53B N3B C46 119(2) . . ?
C53B N3B C55B 105.8(11) . . ?
C55B N4B C56B 126.5(9) . . ?
C54B N4B C55B 106.6(11) . . ?
C54B N4B C56B 126.8(9) . . ?
N3B C55B N4B 109.0(11) . . ?
N3B C55B H55B 125.5 . . ?
N4B C55B H55B 125.5 . . ?
N3B C53B H53B 125.0 . . ?
C54B C53B N3B 109.9(10) . . ?
C54B C53B H53B 125.0 . . ?
N4B C54B H54B 125.8 . . ?
C53B C54B N4B 108.5(10) . . ?
C53B C54B H54B 125.8 . . ?
N4B C56B H56D 109.5 . . ?
N4B C56B H56E 109.5 . . ?
N4B C56B H56F 109.5 . . ?
H56D C56B H56E 109.5 . . ?
H56D C56B H56F 109.5 . . ?
H56E C56B H56F 109.5 . . ?

loop_
_geom_bond_atom_site_label_1
_geom_bond_atom_site_label_2
_geom_bond_distance
_geom_bond_site_symmetry_2
_geom_bond_publ_flag
Ni1 Ni1 2.974(2) 10_556 ?
Ni1 Ni2 2.9672(16) . ?
Ni1 O1 2.070(5) . ?
Ni1 O5 2.060(5) . ?
Ni1 O7 2.009(5) . ?
Ni1 O11 1.992(6) . ?
Ni1 O16 2.004(5) 4_565 ?
Ni1 O18 2.220(6) . ?
Ni2 Ni2 2.971(2) 10_556 ?
Ni2 O1 2.055(5) . ?
Ni2 O2 2.051(6) . ?
Ni2 O4 2.018(5) . ?
Ni2 O12 1.972(6) . ?
Ni2 O15 1.995(6) . ?
Ni2 O18 2.173(6) . ?
Ni3 Ni3 2.9730(16) 3_655 ?
Ni3 Ni3 2.9728(16) 4_565 ?
Ni3 O8 2.027(5) . ?
Ni3 O8 2.036(5) 4_565 ?
Ni3 O9 2.070(5) 4_565 ?
Ni3 O13 1.976(6) . ?
Ni3 O14 2.010(6) 4_565 ?
Ni3 O17 2.181(3) . ?
S1 O2 1.455(6) . ?
S1 O3 1.431(6) . ?
S1 C2 1.742(9) . ?
S1 C19 1.767(8) . ?
S2 O5 1.449(5) . ?
S2 O6 1.416(6) . ?
S2 C6 1.764(9) . ?
S2 C11 1.775(8) . ?
S3 O9 1.447(5) . ?
S3 O10 1.429(6) . ?
S3 C26 1.764(8) 3_655 ?
S3 C30 1.748(9) . ?
O1 C1 1.340(9) . ?
O4 C18 1.312(12) . ?
O7 C12 1.334(12) . ?
O8 C25 1.325(9) . ?
O11 C35 1.254(10) . ?
O12 C35 1.262(11) . ?
O13 C42 1.257(11) . ?
O14 C42 1.249(10) . ?
O15 C43 1.244(8) . ?
O16 C48 1.244(7) . ?
C1 C2 1.396(11) . ?
C1 C6 1.384(11) . ?
C2 C3 1.421(11) . ?
C3 H3 0.9300 . ?
C3 C4 1.369(12) . ?
C4 C5 1.387(12) . ?
C4 C7 1.533(14) . ?
C4 C7B 1.552(16) . ?
C5 H5 0.9300 . ?
C5 C6 1.449(11) . ?
C7 C8 1.545(12) . ?
C7 C9 1.522(12) . ?
C7 C10 1.533(12) . ?
C7B C8B 1.545(17) . ?
C7B C9B 1.553(18) . ?
C7B C10B 1.512(17) . ?
C8 H8A 0.9600 . ?
C8 H8B 0.9600 . ?
C8 H8C 0.9600 . ?
C8B H8BA 0.9600 . ?
C8B H8BB 0.9600 . ?
C8B H8BC 0.9600 . ?
C9 H9A 0.9600 . ?
C9 H9B 0.9600 . ?
C9 H9C 0.9600 . ?
C9B H9BA 0.9600 . ?
C9B H9BB 0.9600 . ?
C9B H9BC 0.9600 . ?
C10 H10A 0.9600 . ?
C10 H10B 0.9600 . ?
C10 H10C 0.9600 . ?
C10B H10D 0.9600 . ?
C10B H10E 0.9600 . ?
C10B H10F 0.9600 . ?
C11 C12 1.391(10) . ?
C11 C13 1.395(11) . ?
C13 H13 0.9300 . ?
C13 C14 1.417(10) . ?
C14 C15 1.504(16) . ?
C15 C16 1.558(13) 10_556 ?
C15 C16 1.558(13) . ?
C15 C16B 1.551(16) 10_556 ?
C15 C16B 1.551(16) . ?
C15 C17 1.556(16) . ?
C15 C17B 1.492(17) . ?
C16 H16A 0.9600 . ?
C16 H16B 0.9600 . ?
C16 H16C 0.9600 . ?
C16 H17E 1.26(3) 10_556 ?
C16B C16B 1.21(5) 10_556 ?
C16B H17C 1.02(4) 10_556 ?
C17 H17A 0.9600 . ?
C17 H17B 0.9600 . ?
C17 H17C 0.9600 . ?
C17B H17D 0.9600 . ?
C17B H17E 0.9600 . ?
C17B H17F 0.9600 . ?
C18 C19 1.434(10) 10_556 ?
C18 C19 1.434(10) . ?
C19 C20 1.359(10) . ?
C20 H20 0.9300 . ?
C20 C21 1.371(9) . ?
C21 C22 1.599(15) . ?
C22 C23 1.518(11) 10_556 ?
C22 C23 1.518(11) . ?
C22 C24 1.532(18) . ?
C23 H23A 0.9600 . ?
C23 H23B 0.9600 . ?
C23 H23C 0.9600 . ?
C24 H24A 0.9600 . ?
C24 H24B 0.9600 . ?
C24 H24C 0.9600 . ?
C25 C26 1.349(11) . ?
C25 C30 1.461(11) . ?
C26 C27 1.394(11) . ?
C27 H27 0.9300 . ?
C27 C28 1.373(12) . ?
C35 C36 1.484(13) . ?
C36 C37 1.352(12) . ?
C36 C41 1.415(13) . ?
C37 C38 1.382(13) . ?
C37 N1 1.454(15) . ?
C38 C39 1.354(12) . ?
C38 N1B 1.488(15) . ?
C39 C40 1.377(13) . ?
C39 C42 1.493(12) . ?
C40 C41 1.393(13) . ?
C40 N1C 1.509(15) . ?
C41 N1D 1.476(15) . ?
C43 C44 1.563(19) . ?
C44 C45 1.328(13) 10_556 ?
C44 C45 1.328(13) . ?
C45 C46 1.409(14) . ?
C45 N3 1.469(17) . ?
C46 C47 1.391(13) . ?
C46 N3B 1.514(17) . ?
C47 C48 1.520(18) . ?
N1 C49 1.426(10) . ?
N1 C51 1.418(10) . ?
N2 C50 1.418(10) . ?
N2 C51 1.411(10) . ?
N2 C52 1.438(14) . ?
C49 H49 0.9300 . ?
C49 C50 1.398(10) . ?
C50 H50 0.9300 . ?
C51 H51 0.9300 . ?
C52 H52A 0.9600 . ?
C52 H52B 0.9600 . ?
C52 H52C 0.9600 . ?
N1B C49B 1.431(10) . ?
N1B C51B 1.425(10) . ?
N2B C50B 1.416(10) . ?
N2B C51B 1.423(10) . ?
N2B C52B 1.442(15) . ?
C49B H49B 0.9300 . ?
C49B C50B 1.394(10) . ?
C50B H50B 0.9300 . ?
C51B H51B 0.9300 . ?
C52B H52D 0.9600 . ?
C52B H52E 0.9600 . ?
C52B H52F 0.9600 . ?
N1C C49C 1.429(10) . ?
N1C C51C 1.432(10) . ?
N2C C50C 1.415(10) . ?
N2C C51C 1.421(10) . ?
N2C C52C 1.446(14) . ?
C49C H49C 0.9300 . ?
C49C C50C 1.387(10) . ?
C50C H50C 0.9300 . ?
C51C H51C 0.9300 . ?
C52C H52G 0.9600 . ?
C52C H52H 0.9600 . ?
C52C H52I 0.9600 . ?
N1D C49D 1.424(10) . ?
N1D C51D 1.416(10) . ?
N2D C50D 1.413(10) . ?
N2D C51D 1.422(10) . ?
N2D C52D 1.426(14) . ?
C49D H49D 0.9300 . ?
C49D C50D 1.399(10) . ?
C50D H50D 0.9300 . ?
C51D H51D 0.9300 . ?
C52D H52J 0.9600 . ?
C52D H52K 0.9600 . ?
C52D H52L 0.9600 . ?
C28 C29 1.331(12) . ?
C28 C31 1.538(11) . ?
C29 H29 0.9300 . ?
C29 C30 1.408(12) . ?
C31 C32 1.514(13) . ?
C31 C33 1.522(14) . ?
C31 C34 1.593(14) . ?
C31 C32B 1.536(15) . ?
C31 C33B 1.516(15) . ?
C31 C34B 1.552(15) . ?
C32 H32A 0.9600 . ?
C32 H32B 0.9600 . ?
C32 H32C 0.9600 . ?
C33 H33A 0.9600 . ?
C33 H33B 0.9600 . ?
C33 H33C 0.9600 . ?
C34 H34A 0.9600 . ?
C34 H34B 0.9600 . ?
C34 H34C 0.9600 . ?
C32B H32D 0.9600 . ?
C32B H32E 0.9600 . ?
C32B H32F 0.9600 . ?
C33B H33D 0.9600 . ?
C33B H33E 0.9600 . ?
C33B H33F 0.9600 . ?
C34B H34D 0.9600 . ?
C34B H34E 0.9600 . ?
C34B H34F 0.9600 . ?
N3 C53 1.417(10) . ?
N3 C55 1.433(10) . ?
N4 C54 1.434(10) . ?
N4 C55 1.420(10) . ?
N4 C56 1.454(16) . ?
C53 H53 0.9300 . ?
C53 C54 1.392(10) . ?
C54 H54 0.9300 . ?
C55 H55 0.9300 . ?
C56 H56A 0.9600 . ?
C56 H56B 0.9600 . ?
C56 H56C 0.9600 . ?
N3B C55B 1.427(10) . ?
N3B C53B 1.423(10) . ?
N4B C55B 1.427(10) . ?
N4B C54B 1.423(10) . ?
N4B C56B 1.450(16) . ?
C55B H55B 0.9300 . ?
C53B H53B 0.9300 . ?
C53B C54B 1.386(10) . ?
C54B H54B 0.9300 . ?
C56B H56D 0.9600 . ?
C56B H56E 0.9600 . ?
C56B H56F 0.9600 . ?

loop_
_geom_torsion_atom_site_label_1
_geom_torsion_atom_site_label_2
_geom_torsion_atom_site_label_3
_geom_torsion_atom_site_label_4
_geom_torsion
_geom_torsion_site_symmetry_1
_geom_torsion_site_symmetry_2
_geom_torsion_site_symmetry_3
_geom_torsion_site_symmetry_4
_geom_torsion_publ_flag
Ni1 O1 C1 C2 -158.8(6) . . . . ?
Ni1 O1 C1 C6 23.4(10) . . . . ?
Ni1 O7 C12 C11 6.6(15) . . . . ?
Ni1 O7 C12 C11 -6.6(15) 10_556 . . 10_556 ?
Ni1 O7 C12 C11 178.2(6) 10_556 . . . ?
Ni1 O7 C12 C11 -178.2(6) . . . 10_556 ?
Ni1 O11 C35 O12 -0.6(15) . . . . ?
Ni1 O11 C35 C36 173.9(6) . . . . ?
Ni1 O16 C48 O16 -8(2) 3_655 . . 10_556 ?
Ni1 O16 C48 C47 177.5(8) 3_655 . . . ?
Ni2 O1 C1 C2 -24.1(10) . . . . ?
Ni2 O1 C1 C6 158.2(6) . . . . ?
Ni2 O4 C18 C19 -2.1(15) . . . . ?
Ni2 O4 C18 C19 -178.2(6) 10_556 . . . ?
Ni2 O4 C18 C19 178.2(6) . . . 10_556 ?
Ni2 O4 C18 C19 2.0(15) 10_556 . . 10_556 ?
Ni2 O12 C35 O11 1.4(15) . . . . ?
Ni2 O12 C35 C36 -173.2(6) . . . . ?
Ni2 O15 C43 O15 2(2) . . . 10_556 ?
Ni2 O15 C43 C44 178.0(8) . . . . ?
Ni3 O8 C25 C26 -171.5(6) 3_655 . . . ?
Ni3 O8 C25 C26 -6.6(12) . . . . ?
Ni3 O8 C25 C30 174.5(5) . . . . ?
Ni3 O8 C25 C30 9.5(11) 3_655 . . . ?
Ni3 O13 C42 O14 -4.0(15) . . . . ?
Ni3 O13 C42 C39 177.0(6) . . . . ?
Ni3 O14 C42 O13 1.3(15) 3_655 . . . ?
Ni3 O14 C42 C39 -179.6(6) 3_655 . . . ?
S1 C2 C3 C4 179.8(8) . . . . ?
S1 C19 C20 C21 -177.1(8) . . . . ?
S2 C11 C12 O7 2.1(14) . . . . ?
S2 C11 C12 C11 -173.4(4) . . . 10_556 ?
S2 C11 C13 C14 176.4(8) . . . . ?
S3 C26 C27 C28 -175.8(8) 4_565 . . . ?
O1 C1 C2 S1 -2.7(11) . . . . ?
O1 C1 C2 C3 -179.9(7) . . . . ?
O1 C1 C6 S2 3.8(11) . . . . ?
O1 C1 C6 C5 -178.6(7) . . . . ?
O2 S1 C2 C1 45.3(8) . . . . ?
O2 S1 C2 C3 -137.4(6) . . . . ?
O2 S1 C19 C18 -24.7(9) . . . . ?
O2 S1 C19 C20 151.6(6) . . . . ?
O3 S1 O2 Ni2 179.9(3) . . . . ?
O3 S1 C2 C1 172.0(7) . . . . ?
O3 S1 C2 C3 -10.7(7) . . . . ?
O3 S1 C19 C18 -151.9(7) . . . . ?
O3 S1 C19 C20 24.5(8) . . . . ?
O4 C18 C19 S1 -4.2(13) . . . . ?
O4 C18 C19 C20 179.7(9) . . . . ?
O5 S2 C6 C1 -46.1(8) . . . . ?
O5 S2 C6 C5 136.1(6) . . . . ?
O5 S2 C11 C12 24.7(9) . . . . ?
O5 S2 C11 C13 -154.2(6) . . . . ?
O6 S2 O5 Ni1 -179.2(3) . . . . ?
O6 S2 C6 C1 -173.4(7) . . . . ?
O6 S2 C6 C5 8.8(7) . . . . ?
O6 S2 C11 C12 151.1(8) . . . . ?
O6 S2 C11 C13 -27.8(7) . . . . ?
O8 C25 C26 S3 -1.2(12) . . . 4_565 ?
O8 C25 C26 C27 -176.9(8) . . . . ?
O8 C25 C30 S3 -2.2(11) . . . . ?
O8 C25 C30 C29 177.5(7) . . . . ?
O9 S3 C30 C25 -32.5(8) . . . . ?
O9 S3 C30 C29 147.9(7) . . . . ?
O10 S3 O9 Ni3 179.4(3) . . . 3_655 ?
O10 S3 C30 C25 -158.0(7) . . . . ?
O10 S3 C30 C29 22.4(8) . . . . ?
O11 C35 C36 C37 -173.0(10) . . . . ?
O11 C35 C36 C41 5.8(15) . . . . ?
O12 C35 C36 C37 1.8(15) . . . . ?
O12 C35 C36 C41 -179.4(10) . . . . ?
O15 C43 C44 C45 2(2) . . . 10_556 ?
O15 C43 C44 C45 -2(2) 10_556 . . . ?
O15 C43 C44 C45 -178.4(15) . . . . ?
O15 C43 C44 C45 178.4(15) 10_556 . . 10_556 ?
C1 C2 C3 C4 -2.7(13) . . . . ?
C2 S1 O2 Ni2 -58.7(5) . . . . ?
C2 S1 C19 C18 92.1(8) . . . . ?
C2 S1 C19 C20 -91.6(7) . . . . ?
C2 C1 C6 S2 -174.0(6) . . . . ?
C2 C1 C6 C5 3.6(12) . . . . ?
C2 C3 C4 C5 6.0(15) . . . . ?
C2 C3 C4 C7 175.3(11) . . . . ?
C2 C3 C4 C7B -162.2(11) . . . . ?
C3 C4 C5 C6 -4.4(14) . . . . ?
C3 C4 C7 C8 125.9(13) . . . . ?
C3 C4 C7 C9 -113.6(14) . . . . ?
C3 C4 C7 C10 9.5(17) . . . . ?
C3 C4 C7B C8B 179.9(11) . . . . ?
C3 C4 C7B C9B -68.7(16) . . . . ?
C3 C4 C7B C10B 57(2) . . . . ?
C4 C5 C6 S2 177.5(8) . . . . ?
C4 C5 C6 C1 -0.4(13) . . . . ?
C5 C4 C7 C8 -64.2(12) . . . . ?
C5 C4 C7 C9 56.2(14) . . . . ?
C5 C4 C7 C10 179.4(10) . . . . ?
C5 C4 C7B C8B 13.2(19) . . . . ?
C5 C4 C7B C9B 124.6(16) . . . . ?
C5 C4 C7B C10B -109.8(19) . . . . ?
C6 S2 O5 Ni1 57.5(5) . . . . ?
C6 S2 C11 C12 -91.4(9) . . . . ?
C6 S2 C11 C13 89.7(7) . . . . ?
C6 C1 C2 S1 175.2(6) . . . . ?
C6 C1 C2 C3 -2.1(12) . . . . ?
C7 C4 C5 C6 -175.3(9) . . . . ?
C7B C4 C5 C6 161.5(12) . . . . ?
C11 S2 O5 Ni1 -57.7(5) . . . . ?
C11 S2 C6 C1 69.8(8) . . . . ?
C11 S2 C6 C5 -108.0(6) . . . . ?
C11 C13 C14 C13 -0.7(17) . . . 10_556 ?
C11 C13 C14 C15 179.1(9) . . . . ?
C12 C11 C13 C14 -2.5(14) . . . . ?
C13 C11 C12 O7 -179.1(9) . . . . ?
C13 C11 C12 C11 5.4(16) . . . 10_556 ?
C13 C14 C15 C16 24.9(16) . . . 10_556 ?
C13 C14 C15 C16 -155.3(12) 10_556 . . 10_556 ?
C13 C14 C15 C16 -24.9(16) 10_556 . . . ?
C13 C14 C15 C16 155.3(12) . . . . ?
C13 C14 C15 C16B -63.1(17) . . . 10_556 ?
C13 C14 C15 C16B 63.1(17) 10_556 . . . ?
C13 C14 C15 C16B 116.7(14) 10_556 . . 10_556 ?
C13 C14 C15 C16B -116.7(14) . . . . ?
C13 C14 C15 C17 -89.9(10) . . . . ?
C13 C14 C15 C17 89.9(10) 10_556 . . . ?
C13 C14 C15 C17B 90.1(10) . . . . ?
C13 C14 C15 C17B -90.1(10) 10_556 . . . ?
C14 C15 C16B C16B 103.9(9) . . . 10_556 ?
C17B C15 C16B C16B -99.2(8) . . . 10_556 ?
C18 C19 C20 C21 -0.7(14) . . . . ?
C19 S1 O2 Ni2 58.1(5) . . . . ?
C19 S1 C2 C1 -72.2(8) . . . . ?
C19 S1 C2 C3 105.1(7) . . . . ?
C19 C18 C19 S1 175.6(4) 10_556 . . . ?
C19 C18 C19 C20 -0.5(15) 10_556 . . . ?
C19 C20 C21 C20 2.0(17) . . . 10_556 ?
C19 C20 C21 C22 176.3(10) . . . . ?
C20 C21 C22 C23 -34.2(15) 10_556 . . . ?
C20 C21 C22 C23 151.6(10) . . . . ?
C20 C21 C22 C23 -151.6(10) 10_556 . . 10_556 ?
C20 C21 C22 C23 34.2(15) . . . 10_556 ?
C20 C21 C22 C24 87.1(10) 10_556 . . . ?
C20 C21 C22 C24 -87.1(10) . . . . ?
C25 C26 C27 C28 0.2(15) . . . . ?
C26 S3 O9 Ni3 -58.8(5) 3_655 . . 3_655 ?
C26 S3 C30 C25 85.3(8) 3_655 . . . ?
C26 S3 C30 C29 -94.3(7) 3_655 . . . ?
C26 C25 C30 S3 178.8(6) . . . . ?
C26 C25 C30 C29 -1.6(12) . . . . ?
C26 C27 C28 C29 -3.2(16) . . . . ?
C26 C27 C28 C31 -179.6(9) . . . . ?
C27 C28 C29 C30 3.7(17) . . . . ?
C27 C28 C31 C32 -14.8(17) . . . . ?
C27 C28 C31 C33 -143.7(12) . . . . ?
C27 C28 C31 C34 102.6(13) . . . . ?
C27 C28 C31 C32B -54.0(15) . . . . ?
C27 C28 C31 C33B -173.2(13) . . . . ?
C27 C28 C31 C34B 61.5(16) . . . . ?
C35 C36 C37 C38 179.2(10) . . . . ?
C35 C36 C37 N1 -34.6(17) . . . . ?
C35 C36 C41 C40 -176.7(10) . . . . ?
C35 C36 C41 N1D 37.6(18) . . . . ?
C36 C37 C38 C39 -3.2(18) . . . . ?
C36 C37 C38 N1B 155.6(14) . . . . ?
C36 C37 N1 C49 134(2) . . . . ?
C36 C37 N1 C51 -58(3) . . . . ?
C36 C41 N1D C49D 73(2) . . . . ?
C36 C41 N1D C51D -107.7(19) . . . . ?
C37 C36 C41 C40 2.1(17) . . . . ?
C37 C36 C41 N1D -143.5(14) . . . . ?
C37 C38 C39 C40 3.4(17) . . . . ?
C37 C38 C39 C42 -171.9(10) . . . . ?
C37 C38 N1B C49B 61(2) . . . . ?
C37 C38 N1B C51B -109(3) . . . . ?
C37 N1 C49 C50 -175(2) . . . . ?
C37 N1 C51 N2 178.4(13) . . . . ?
C38 C37 N1 C49 -76(2) . . . . ?
C38 C37 N1 C51 92(3) . . . . ?
C38 C39 C40 C41 -0.8(17) . . . . ?
C38 C39 C40 N1C 148.0(14) . . . . ?
C38 C39 C42 O13 175.3(10) . . . . ?
C38 C39 C42 O14 -3.9(15) . . . . ?
C38 N1B C49B C50B 177(2) . . . . ?
C38 N1B C51B N2B -178.0(12) . . . . ?
C39 C38 N1B C49B -140(2) . . . . ?
C39 C38 N1B C51B 50(3) . . . . ?
C39 C40 C41 C36 -2.0(18) . . . . ?
C39 C40 C41 N1D 144.0(15) . . . . ?
C39 C40 N1C C49C 121(2) . . . . ?
C39 C40 N1C C51C -56(3) . . . . ?
C40 C39 C42 O13 0.0(14) . . . . ?
C40 C39 C42 O14 -179.1(9) . . . . ?
C40 C41 N1D C49D -75(2) . . . . ?
C40 C41 N1D C51D 104.7(19) . . . . ?
C40 N1C C49C C50C -179(2) . . . . ?
C40 N1C C51C N2C -179.7(12) . . . . ?
C41 C36 C37 C38 0.4(17) . . . . ?
C41 C36 C37 N1 146.6(13) . . . . ?
C41 C40 N1C C49C -88(2) . . . . ?
C41 C40 N1C C51C 95(3) . . . . ?
C41 N1D C49D C50D -178.8(17) . . . . ?
C41 N1D C51D N2D 179.7(14) . . . . ?
C42 C39 C40 C41 174.7(10) . . . . ?
C42 C39 C40 N1C -36.5(17) . . . . ?
C43 C44 C45 C46 179.6(13) . . . . ?
C43 C44 C45 N3 -54.5(18) . . . . ?
C44 C45 C46 C47 0(2) . . . . ?
C44 C45 C46 N3B 147.5(19) . . . . ?
C44 C45 N3 C53 113(2) . . . . ?
C44 C45 N3 C55 -78(2) . . . . ?
C45 C44 C45 C46 0(3) 10_556 . . . ?
C45 C44 C45 N3 125.3(17) 10_556 . . . ?
C45 C46 C47 C46 1(3) . . . 10_556 ?
C45 C46 C47 C48 -176.8(13) . . . . ?
C45 C46 N3B C55B -81(3) . . . . ?
C45 C46 N3B C53B 105(2) . . . . ?
C45 N3 C53 C54 168(3) . . . . ?
C45 N3 C55 N4 -164(2) . . . . ?
C46 C45 N3 C53 -114(2) . . . . ?
C46 C45 N3 C55 55(3) . . . . ?
C46 C47 C48 O16 -176.5(14) 10_556 . . 10_556 ?
C46 C47 C48 O16 176.5(14) . . . . ?
C46 C47 C48 O16 1(2) . . . 10_556 ?
C46 C47 C48 O16 -1(2) 10_556 . . . ?
C46 N3B C55B N4B -174(3) . . . . ?
C46 N3B C53B C54B 177(2) . . . . ?
C47 C46 N3B C55B 67(3) . . . . ?
C47 C46 N3B C53B -108(2) . . . . ?
N1 C37 C38 C39 -150.4(15) . . . . ?
N1 C49 C50 N2 -7(4) . . . . ?
C49 N1 C51 N2 -13(4) . . . . ?
C50 N2 C51 N1 9(4) . . . . ?
C51 N1 C49 C50 13(4) . . . . ?
C51 N2 C50 C49 -1(4) . . . . ?
C52 N2 C50 C49 179(3) . . . . ?
C52 N2 C51 N1 -172(2) . . . . ?
N1B C38 C39 C40 -154.0(13) . . . . ?
N1B C38 C39 C42 30.7(18) . . . . ?
N1B C49B C50B N2B 6(4) . . . . ?
C49B N1B C51B N2B 11(3) . . . . ?
C50B N2B C51B N1B -7(4) . . . . ?
C51B N1B C49B C50B -11(4) . . . . ?
C51B N2B C50B C49B 1(4) . . . . ?
C52B N2B C50B C49B 171(3) . . . . ?
C52B N2B C51B N1B -178(3) . . . . ?
N1C C40 C41 C36 -153.1(14) . . . . ?
N1C C49C C50C N2C -2(4) . . . . ?
C49C N1C C51C N2C 3(3) . . . . ?
C50C N2C C51C N1C -4(4) . . . . ?
C51C N1C C49C C50C 0(4) . . . . ?
C51C N2C C50C C49C 4(4) . . . . ?
C52C N2C C50C C49C 174(3) . . . . ?
C52C N2C C51C N1C -174(3) . . . . ?
N1D C49D C50D N2D -2(3) . . . . ?
C49D N1D C51D N2D -1(3) . . . . ?
C50D N2D C51D N1D -1(3) . . . . ?
C51D N1D C49D C50D 2(3) . . . . ?
C51D N2D C50D C49D 2(3) . . . . ?
C52D N2D C50D C49D 176(3) . . . . ?
C52D N2D C51D N1D -175(2) . . . . ?
C28 C29 C30 S3 178.3(9) . . . . ?
C28 C29 C30 C25 -1.3(15) . . . . ?
C29 C28 C31 C32 168.8(13) . . . . ?
C29 C28 C31 C33 39.9(15) . . . . ?
C29 C28 C31 C34 -73.8(14) . . . . ?
C29 C28 C31 C32B 129.7(14) . . . . ?
C29 C28 C31 C33B 10.5(17) . . . . ?
C29 C28 C31 C34B -114.8(15) . . . . ?
C30 S3 O9 Ni3 57.4(5) . . . 3_655 ?
C30 C25 C26 S3 177.8(6) . . . 4_565 ?
C30 C25 C26 C27 2.1(13) . . . . ?
C31 C28 C29 C30 -179.8(10) . . . . ?
N3 C45 C46 C47 -125.0(16) . . . . ?
N3 C53 C54 N4 -3(2) . . . . ?
C53 N3 C55 N4 7(2) . . . . ?
C54 N4 C55 N3 -9(2) . . . . ?
C55 N3 C53 C54 -2.2(19) . . . . ?
C55 N4 C54 C53 8(2) . . . . ?
C56 N4 C54 C53 -174.4(17) . . . . ?
C56 N4 C55 N3 173.1(17) . . . . ?
N3B C46 C47 C46 -144.8(17) . . . 10_556 ?
N3B C46 C47 C48 38(2) . . . . ?
N3B C53B C54B N4B -3(2) . . . . ?
C55B N3B C53B C54B 1.4(19) . . . . ?
C55B N4B C54B C53B 4(2) . . . . ?
C53B N3B C55B N4B 1(2) . . . . ?
C54B N4B C55B N3B -3(2) . . . . ?
C56B N4B C55B N3B 179.4(17) . . . . ?
C56B N4B C54B C53B -178.5(17) . . . . ?
